data_7057820
loop_
_publ_author_name
'Zhang, Ya-Xin'
'Zhang, Yue-Hua'
'Liu, Bi-Ying'
'Wang, Wen-Min'
'Tang, Gong-Ping'
'Wei, Hai-Ying'
'Wu, Zhi-Lei'

_publ_section_title
;
 Synthesis, luminescence and magnetic properties of tetranuclear
 lanthanide-based (Eu4, Gd4 and Dy4) clusters
;
_journal_issue 22
_journal_name_full 'New Journal of Chemistry'
_journal_page_first 18305
_journal_paper_doi 10.1039/C8NJ04226H
_journal_volume 42
_journal_year 2018
_chemical_formula_moiety '2(C70 H72 Gd2 N6 O8), 2(C2 H3 N)'
_chemical_formula_sum 'C144 H150 Gd4 N14 O16'
_chemical_formula_weight 2961.77
_space_group_crystal_system triclinic
_space_group_IT_number 2
_space_group_name_Hall '-P 1'
_space_group_name_H-M_alt 'P -1'
_symmetry_space_group_name_Hall '-P 1'
_symmetry_space_group_name_H-M 'P -1'
_atom_sites_solution_hydrogens mixed
_audit_creation_date 2018-08-14
_audit_creation_method
;
Olex2 1.2
(compiled 2018.05.29 svn.r3508 for OlexSys, GUI svn.r5506)
;
_audit_update_record
;
2018-08-14 deposited with the CCDC.
2018-10-08 downloaded from the CCDC.
;
_cell_angle_alpha 110.362(2)
_cell_angle_beta 93.259(2)
_cell_angle_gamma 109.829(2)
_cell_formula_units_Z 2
_cell_length_a 17.2276(10)
_cell_length_b 20.3466(11)
_cell_length_c 23.4504(11)
_cell_measurement_reflns_used 9729
_cell_measurement_temperature 150(2)
_cell_measurement_theta_max 26.37
_cell_measurement_theta_min 2.35
_cell_volume 7105.4(7)
_computing_cell_refinement 'SAINT v8.37A (Bruker, 2015)'
_computing_data_reduction 'SAINT v8.37A (Bruker, 2015)'
_computing_molecular_graphics 'Olex2 (Dolomanov et al., 2009)'
_computing_publication_material 'Olex2 (Dolomanov et al., 2009)'
_computing_structure_refinement 'XL (Sheldrick, 2008)'
_diffrn_ambient_temperature 150.0
_diffrn_measured_fraction_theta_full 0.999
_diffrn_measured_fraction_theta_max 0.995
_diffrn_measurement_device_type 'Bruker APEX-II CCD'
_diffrn_measurement_method '\f and \w scans'
_diffrn_radiation_type MoK\a
_diffrn_radiation_wavelength 0.71073
_diffrn_reflns_av_R_equivalents 0.0805
_diffrn_reflns_av_unetI/netI 0.0814
_diffrn_reflns_Laue_measured_fraction_full 0.999
_diffrn_reflns_Laue_measured_fraction_max 0.995
_diffrn_reflns_limit_h_max 21
_diffrn_reflns_limit_h_min -21
_diffrn_reflns_limit_k_max 25
_diffrn_reflns_limit_k_min -25
_diffrn_reflns_limit_l_max 29
_diffrn_reflns_limit_l_min -29
_diffrn_reflns_number 94556
_diffrn_reflns_point_group_measured_fraction_full 0.999
_diffrn_reflns_point_group_measured_fraction_max 0.995
_diffrn_reflns_theta_full 25.242
_diffrn_reflns_theta_max 26.477
_diffrn_reflns_theta_min 2.172
_diffrn_standards_number 0
_exptl_absorpt_coefficient_mu 1.907
_exptl_absorpt_correction_T_max 0.7454
_exptl_absorpt_correction_T_min 0.5806
_exptl_absorpt_correction_type multi-scan
_exptl_absorpt_process_details
;
SADABS-2016/2 (Bruker,2016/2) was used for absorption correction.
wR2(int) was 0.0714 before and 0.0551 after correction.
The Ratio of minimum to maximum transmission is 0.7789.
The \l/2 correction factor is Not present.
;
_exptl_crystal_colour red
_exptl_crystal_density_diffrn 1.384
_exptl_crystal_description block
_exptl_crystal_F_000 2992
_exptl_crystal_size_max 0.32
_exptl_crystal_size_mid 0.21
_exptl_crystal_size_min 0.11
_refine_diff_density_max 3.117
_refine_diff_density_min -1.247
_refine_diff_density_rms 0.169
_refine_ls_extinction_method none
_refine_ls_goodness_of_fit_ref 1.039
_refine_ls_hydrogen_treatment mixed
_refine_ls_matrix_type full
_refine_ls_number_parameters 1603
_refine_ls_number_reflns 29272
_refine_ls_number_restraints 129
_refine_ls_restrained_S_all 1.048
_refine_ls_R_factor_all 0.1026
_refine_ls_R_factor_gt 0.0536
_refine_ls_shift/su_max 0.002
_refine_ls_shift/su_mean 0.000
_refine_ls_structure_factor_coef Fsqd
_refine_ls_weighting_details 'w=1/[\s^2^(Fo^2^)+(0.0868P)^2^+1.2852P] where P=(Fo^2^+2Fc^2^)/3'
_refine_ls_weighting_scheme calc
_refine_ls_wR_factor_gt 0.1292
_refine_ls_wR_factor_ref 0.1586
_reflns_Friedel_coverage 0.000
_reflns_number_gt 18826
_reflns_number_total 29272
_reflns_threshold_expression 'I > 2\s(I)'
_cod_data_source_file c8nj04226h2.cif
_cod_data_source_block 2
_cod_depositor_comments 'Adding full bibliography for 7057818--7057820.cif.'
_cod_database_code 7057820
_shelx_shelxl_version_number 2016/6
_shelx_space_group_comment
;
The symmetry employed for this shelxl refinement is uniquely defined
by the following loop, which should always be used as a source of
symmetry information in preference to the above space-group names.
They are only intended as comments.
;
_shelx_estimated_absorpt_t_max 0.818
_shelx_estimated_absorpt_t_min 0.581
_olex2_refinement_description
;
1. Fixed Uiso
 At 1.2 times of:
  All C(H) groups, All O(H) groups
 At 1.5 times of:
  All C(H,H,H) groups
2. Restrained distances
 C70-C67
 1.5 with sigma of 0.02
 C70-C69
 1.5 with sigma of 0.02
 C10-C11
 1.5 with sigma of 0.02
 C70-C68
 1.5 with sigma of 0.02
 H16-O16
 0.82 with sigma of 0.02
 C69-C68 \\sim C68-C67
 with sigma of 0.02
3. Rigid bond restraints
 C69, C70, C68
 with sigma for 1-2 distances of 0.01 and sigma for 1-3 distances of 0.02
4. Uiso/Uaniso restraints and constraints
C69 \\sim C67 \\sim C68: within 2A with sigma of 0.01 and sigma for terminal
atoms of 0.02
C70 \\sim C68 \\sim C69 \\sim C67: within 2A with sigma of 0.01 and sigma for
terminal atoms of 0.02
Uanis(C140) \\sim Ueq, Uanis(C102) \\sim Ueq, Uanis(C101) \\sim Ueq,
Uanis(C120) \\sim Ueq, Uanis(C116) \\sim Ueq, Uanis(C114) \\sim Ueq,
Uanis(C115) \\sim Ueq: with sigma of 0.01 and sigma for terminal atoms of 0.02
Uanis(N14) \\sim Ueq, Uanis(C144) \\sim Ueq, Uanis(C143) \\sim Ueq, Uanis(C28)
\\sim Ueq, Uanis(C29) \\sim Ueq: with sigma of 0.01 and sigma for terminal
atoms of 0.02
Uanis(C141) \\sim Ueq, Uanis(C142) \\sim Ueq, Uanis(N13) \\sim Ueq: with sigma
of 0.01 and sigma for terminal atoms of 0.02
Uanis(C30) \\sim Ueq, Uanis(C29) \\sim Ueq, Uanis(C31) \\sim Ueq: with sigma of
0.01 and sigma for terminal atoms of 0.02
Uanis(C68) = Uanis(C69)
5.a Ternary CH refined with riding coordinates:
 O16(H16)
5.b Aromatic/amide H refined with riding coordinates:
 C104(H104), C135(H135), C94(H94), C3(H3), C83(H83), C41(H41), C44(H44),
 C18(H18), C95(H95), C34(H34), C112(H112), C39(H39), C48(H48), C89(H89),
 C72(H72), C110(H110), C7(H7), C8(H8A), C40(H40), C78(H78), C105(H105),
 C19(H19), C111(H111), C24(H24), C79(H79), C42(H42), C2(H2), C46(H46),
 C124(H124), C77(H77), C26(H26), C47(H47), C88(H88), C82(H82), C118(H118),
 C25(H25), C109(H109), C98(H98), C99(H99), C100(H100), C101(H101), C102(H102),
 C54(H54), C35(H35), C93(H93), C96(H96), C28(H28), C29(H29), C30(H30), C31(H31),
  C32(H32), C9(H9), C23(H23), C86(H86), C65(H65), C80(H80), C73(H73),
 C114(H114), C10(H10), C84(H84), C85(H85), C45(H45), C115(H115), C0AA(H0AA),
 C15(H15), C12(H12), C117(H117), C116(H116), C13(H13), C14(H14)
5.c Fitted hexagon refined as free rotating group:
 C97(C98,C99,C100,C101,C102), C27(C28,C29,C30,C31,C32)
5.d Idealised Me refined as rotating group:
 C127(H12A,H12B,H12C), C131(H13A,H13B,H13C), C58(H58A,H58B,H58C), C50(H50A,
 H50B,H50C), C61(H61A,H61B,H61C), C121(H12D,H12E,H12F), C62(H62A,H62B,H62C),
 C128(H12G,H12H,H12I), C129(H12J,H12K,H12L), C132(H13D,H13E,H13F), C51(H51A,
 H51B,H51C), C60(H60A,H60B,H60C), C139(H13G,H13H,H13I), C49(H49A,H49B,H49C),
 C57(H57A,H57B,H57C), C120(H12M,H12N,H12O), C59(H59A,H59B,H59C), C130(H13J,H13K,
 H13L), C119(H11A,H11B,H11C), C138(H13M,H13N,H13O), C67(H67A,H67B,H67C),
 C140(H14A,H14B,H14C), C69(H69A,H69B,H69C), C68(H68A,H68B,H68C), C143(H14D,H14E,
 H14F), C141(H14G,H14H,H14I)
;
_olex2_submission_special_instructions 'No special instructions were received'

loop_
_space_group_symop_operation_xyz
'x, y, z'
'-x, -y, -z'

loop_
_atom_site_label
_atom_site_type_symbol
_atom_site_fract_x
_atom_site_fract_y
_atom_site_fract_z
_atom_site_U_iso_or_equiv
_atom_site_adp_type
_atom_site_occupancy
_atom_site_site_symmetry_order
_atom_site_calc_flag
_atom_site_refinement_flags_posn
_atom_site_refinement_flags_adp
_atom_site_disorder_assembly
_atom_site_disorder_group
Gd1 Gd 0.12216(2) 0.04758(2) 0.01946(2) 0.02033(8) Uani 1 1 d . . . .
Gd3 Gd 0.40770(2) 0.40350(2) 0.47090(2) 0.02219(9) Uani 1 1 d . . . .
Gd2 Gd 0.00852(2) 0.16768(2) 0.07273(2) 0.02269(9) Uani 1 1 d . . . .
Gd4 Gd 0.62792(2) 0.43393(2) 0.43107(2) 0.02363(9) Uani 1 1 d . . . .
O11 O 0.6379(3) 0.5011(3) 0.5381(2) 0.0316(11) Uani 1 1 d . . . .
O1 O 0.0650(3) 0.0933(3) 0.1071(2) 0.0286(11) Uani 1 1 d . . . .
O2 O 0.1445(3) 0.1795(2) 0.0530(2) 0.0265(11) Uani 1 1 d . . . .
O8 O 0.0064(3) -0.0605(3) 0.0121(2) 0.0249(11) Uani 1 1 d . . . .
O9 O 0.6900(3) 0.5681(3) 0.4629(2) 0.0326(12) Uani 1 1 d . . . .
O3 O 0.1165(3) -0.0613(2) -0.0649(2) 0.0254(10) Uani 1 1 d . . . .
O6 O 0.1898(3) 0.0091(3) 0.0811(2) 0.0314(11) Uani 1 1 d . . . .
O14 O 0.3571(3) 0.3485(3) 0.3651(2) 0.0322(12) Uani 1 1 d . . . .
O13 O 0.6227(3) 0.3216(3) 0.3584(2) 0.0344(12) Uani 1 1 d . . . .
O7 O 0.2625(3) 0.0891(3) 0.0134(3) 0.0397(13) Uani 1 1 d . . . .
O12 O 0.6052(3) 0.4409(3) 0.3352(2) 0.0344(12) Uani 1 1 d . . . .
O15 O 0.3220(3) 0.2796(3) 0.4459(2) 0.0328(12) Uani 1 1 d . . . .
N9 N 0.4470(4) 0.3675(3) 0.5579(3) 0.0306(14) Uani 1 1 d . . . .
O5 O 0.0092(3) 0.2161(3) -0.0036(2) 0.0322(11) Uani 1 1 d . . . .
O4 O -0.0822(3) 0.2302(3) 0.0903(2) 0.0347(12) Uani 1 1 d . . . .
O16 O 0.5207(3) 0.4789(2) 0.4413(2) 0.0272(11) Uani 1 1 d D . . .
H16 H 0.502498 0.486626 0.403648 0.033 Uiso 1 1 calc DR . . .
N5 N 0.1345(4) 0.0675(3) -0.0805(3) 0.0263(13) Uani 1 1 d . . . .
N3 N 0.1170(4) 0.3049(3) 0.1194(3) 0.0347(15) Uani 1 1 d . . . .
N1 N 0.0127(4) 0.1934(3) 0.1851(3) 0.0334(14) Uani 1 1 d . . . .
N10 N 0.5441(5) 0.1890(4) 0.5987(3) 0.0440(17) Uani 1 1 d . . . .
N12 N 0.7225(4) 0.3824(3) 0.7038(3) 0.0364(15) Uani 1 1 d . . . .
C127 C 0.6553(6) 0.1915(5) 0.3130(4) 0.047(2) Uani 1 1 d . . . .
H12A H 0.715228 0.217431 0.314473 0.070 Uiso 1 1 calc GR . . .
H12B H 0.640539 0.136548 0.296543 0.070 Uiso 1 1 calc GR . . .
H12C H 0.643545 0.208342 0.354956 0.070 Uiso 1 1 calc GR . . .
C6 C 0.0199(5) 0.1380(4) 0.2021(3) 0.0346(18) Uani 1 1 d . . . .
O10 O 0.5109(3) 0.3497(3) 0.4542(2) 0.0294(11) Uani 1 1 d . . . .
N11 N 0.7109(4) 0.4002(3) 0.5018(3) 0.0341(15) Uani 1 1 d . . . .
C104 C 0.6399(5) 0.4959(4) 0.6387(3) 0.0328(17) Uani 1 1 d . . . .
H104 H 0.614803 0.532183 0.652242 0.039 Uiso 1 1 calc R . . .
C17 C 0.2066(4) 0.2486(4) 0.0651(3) 0.0265(15) Uani 1 1 d . . . .
N7 N 0.7721(4) 0.4815(3) 0.4038(3) 0.0316(14) Uani 1 1 d . . . .
C107 C 0.7185(5) 0.3923(4) 0.6032(3) 0.0330(17) Uani 1 1 d . . . .
C108 C 0.6958(5) 0.4209(4) 0.5612(3) 0.0286(16) Uani 1 1 d . . . .
C103 C 0.6561(5) 0.4747(4) 0.5795(3) 0.0297(16) Uani 1 1 d . . . .
N6 N 0.2447(4) -0.0115(4) -0.2668(3) 0.0400(16) Uani 1 1 d . . . .
C106 C 0.6979(5) 0.4125(4) 0.6628(3) 0.0342(17) Uani 1 1 d . . . .
C131 C 0.2360(6) 0.3010(5) 0.2512(4) 0.055(2) Uani 1 1 d . . . .
H13A H 0.184946 0.267392 0.258510 0.083 Uiso 1 1 calc GR . . .
H13B H 0.225150 0.300472 0.209577 0.083 Uiso 1 1 calc GR . . .
H13C H 0.252270 0.352795 0.282179 0.083 Uiso 1 1 calc GR . . .
C5 C 0.0005(5) 0.1315(5) 0.2579(3) 0.0397(19) Uani 1 1 d . . . .
C135 C 0.3021(5) 0.2165(4) 0.3383(3) 0.0355(18) Uani 1 1 d . . . .
H135 H 0.288499 0.168907 0.305030 0.043 Uiso 1 1 calc R . . .
C37 C 0.1902(5) 0.0283(4) -0.1743(3) 0.0300(16) Uani 1 1 d . . . .
C94 C 0.4320(6) 0.3469(5) 0.6515(4) 0.044(2) Uani 1 1 d . . . .
H94 H 0.414068 0.359720 0.690031 0.053 Uiso 1 1 calc R . . .
C92 C 0.4854(5) 0.3167(4) 0.5411(3) 0.0291(16) Uani 1 1 d . . . .
C3 C 0.0334(5) 0.0194(5) 0.2298(4) 0.047(2) Uani 1 1 d . . . .
H3 H 0.037497 -0.021333 0.239074 0.056 Uiso 1 1 calc R . . .
N2 N -0.0184(5) 0.0679(5) 0.3268(3) 0.053(2) Uani 1 1 d . . . .
N8 N 0.9807(5) 0.6992(4) 0.3828(3) 0.0465(18) Uani 1 1 d . . . .
C38 C 0.1594(4) 0.0166(4) -0.1222(3) 0.0269(15) Uani 1 1 d . . . .
C83 C 1.1349(8) 0.8694(6) 0.2931(6) 0.078(3) Uani 1 1 d . . . .
H83 H 1.134841 0.901944 0.272263 0.093 Uiso 1 1 calc R . . .
C58 C 0.0039(6) 0.2415(6) -0.1179(4) 0.058(3) Uani 1 1 d . . . .
H58A H -0.057452 0.222279 -0.130499 0.087 Uiso 1 1 calc GR . . .
H58B H 0.020561 0.200224 -0.117346 0.087 Uiso 1 1 calc GR . . .
H58C H 0.030542 0.261451 -0.147463 0.087 Uiso 1 1 calc GR . . .
C1 C 0.0476(4) 0.0843(4) 0.1597(3) 0.0325(17) Uani 1 1 d . . . .
C133 C 0.3073(5) 0.2734(4) 0.2566(3) 0.0358(18) Uani 1 1 d . . . .
C134 C 0.3258(4) 0.2810(4) 0.3245(3) 0.0292(16) Uani 1 1 d . . . .
C41 C 0.1907(5) 0.0945(4) -0.1825(3) 0.0365(18) Uani 1 1 d . . . .
H41 H 0.210005 0.104440 -0.216977 0.044 Uiso 1 1 calc R . . .
C44 C 0.2935(6) 0.0175(6) -0.3738(4) 0.056(2) Uani 1 1 d . . . .
H44 H 0.298209 0.060923 -0.338651 0.067 Uiso 1 1 calc R . . .
C50 C -0.2512(7) 0.2388(7) 0.0700(6) 0.080(3) Uani 1 1 d . . . .
H50A H -0.264782 0.227459 0.025640 0.120 Uiso 1 1 calc GR . . .
H50B H -0.295097 0.252029 0.090293 0.120 Uiso 1 1 calc GR . . .
H50C H -0.248025 0.194138 0.075576 0.120 Uiso 1 1 calc GR . . .
C61 C 0.3457(6) -0.0652(5) 0.1208(4) 0.054(2) Uani 1 1 d . . . .
H61A H 0.347310 -0.092433 0.077524 0.081 Uiso 1 1 calc GR . . .
H61B H 0.344719 -0.096949 0.144210 0.081 Uiso 1 1 calc GR . . .
H61C H 0.395779 -0.017913 0.139086 0.081 Uiso 1 1 calc GR . . .
C63 C 0.2672(5) -0.0468(4) 0.1233(4) 0.0378(18) Uani 1 1 d . . . .
C18 C 0.2797(5) 0.2562(4) 0.0449(4) 0.0382(18) Uani 1 1 d . . . .
H18 H 0.289576 0.212018 0.022250 0.046 Uiso 1 1 calc R . . .
C95 C 0.4676(6) 0.2948(5) 0.6350(3) 0.043(2) Uani 1 1 d . . . .
H95 H 0.473238 0.269890 0.661631 0.052 Uiso 1 1 calc R . . .
C34 C 0.1866(5) -0.0976(4) -0.1491(3) 0.0327(17) Uani 1 1 d . . . .
H34 H 0.188207 -0.139559 -0.140682 0.039 Uiso 1 1 calc R . . .
C136 C 0.2971(5) 0.2169(5) 0.3967(4) 0.0365(18) Uani 1 1 d . . . .
C113 C 0.6979(6) 0.3370(5) 0.7855(4) 0.045(2) Uani 1 1 d . . . .
C126 C 0.6036(5) 0.2104(4) 0.2715(4) 0.0377(18) Uani 1 1 d . . . .
C91 C 0.4966(5) 0.2772(4) 0.5782(3) 0.0346(17) Uani 1 1 d . . . .
C90 C 0.5322(5) 0.2219(4) 0.5563(3) 0.0357(18) Uani 1 1 d . . . .
C22 C 0.1916(5) 0.3145(4) 0.0998(3) 0.0313(16) Uani 1 1 d . . . .
C121 C 0.5527(7) 0.4736(5) 0.2333(4) 0.056(3) Uani 1 1 d . . . .
H12D H 0.501676 0.430496 0.207182 0.084 Uiso 1 1 calc GR . . .
H12E H 0.567716 0.512139 0.215399 0.084 Uiso 1 1 calc GR . . .
H12F H 0.542543 0.495626 0.275135 0.084 Uiso 1 1 calc GR . . .
C21 C 0.2546(5) 0.3873(4) 0.1115(4) 0.0374(18) Uani 1 1 d . . . .
C125 C 0.6179(5) 0.2932(4) 0.2997(3) 0.0308(16) Uani 1 1 d . . . .
C64 C 0.2588(5) -0.0009(4) 0.0843(3) 0.0327(17) Uani 1 1 d . . . .
C53 C -0.0981(5) 0.2772(4) 0.0713(4) 0.0375(18) Uani 1 1 d . . . .
C36 C 0.2163(5) -0.0265(4) -0.2154(3) 0.0371(18) Uani 1 1 d . . . .
C112 C 0.6749(6) 0.3653(4) 0.7398(4) 0.047(2) Uani 1 1 d . . . .
H112 H 0.622481 0.370941 0.737436 0.056 Uiso 1 1 calc R . . .
C39 C 0.1365(5) 0.1289(4) -0.0909(3) 0.0327(17) Uani 1 1 d . . . .
H39 H 0.118443 0.164129 -0.062240 0.039 Uiso 1 1 calc R . . .
C48 C 0.2608(7) -0.1169(6) -0.4238(4) 0.067(3) Uani 1 1 d . . . .
H48 H 0.242178 -0.165898 -0.422499 0.080 Uiso 1 1 calc R . . .
C89 C 0.5540(5) 0.2083(4) 0.4996(4) 0.0371(18) Uani 1 1 d . . . .
H89 H 0.575375 0.169546 0.483793 0.045 Uiso 1 1 calc R . . .
C72 C 0.7869(6) 0.6760(5) 0.4517(4) 0.052(2) Uani 1 1 d . . . .
H72 H 0.757122 0.706197 0.471704 0.062 Uiso 1 1 calc R . . .
C33 C 0.1540(4) -0.0481(4) -0.1101(3) 0.0283(16) Uani 1 1 d . . . .
C110 C 0.7789(6) 0.3253(5) 0.5246(4) 0.049(2) Uani 1 1 d . . . .
H110 H 0.810399 0.294452 0.511017 0.058 Uiso 1 1 calc R . . .
C7 C -0.0103(5) 0.2449(5) 0.2243(4) 0.045(2) Uani 1 1 d . . . .
H7 H -0.015013 0.284065 0.212889 0.054 Uiso 1 1 calc R . . .
C8 C -0.0283(6) 0.2443(5) 0.2819(4) 0.052(2) Uani 1 1 d . . . .
H8A H -0.043079 0.283036 0.309259 0.062 Uiso 1 1 calc R . . .
C40 C 0.1635(5) 0.1435(4) -0.1410(3) 0.0390(19) Uani 1 1 d . . . .
H40 H 0.163050 0.187439 -0.146618 0.047 Uiso 1 1 calc R . . .
C78 C 0.8866(5) 0.4672(5) 0.3541(4) 0.044(2) Uani 1 1 d . . . .
H78 H 0.913457 0.434413 0.333612 0.053 Uiso 1 1 calc R . . .
C105 C 0.6602(5) 0.4643(4) 0.6795(3) 0.0356(18) Uani 1 1 d . . . .
H105 H 0.647467 0.479258 0.719775 0.043 Uiso 1 1 calc R . . .
C19 C 0.3416(5) 0.3281(4) 0.0566(4) 0.048(2) Uani 1 1 d . . . .
H19 H 0.392522 0.331497 0.041911 0.058 Uiso 1 1 calc R . . .
C62 C 0.1901(6) -0.1207(5) 0.0977(5) 0.057(3) Uani 1 1 d . . . .
H62A H 0.190093 -0.149454 0.054354 0.086 Uiso 1 1 calc GR . . .
H62B H 0.139096 -0.109559 0.099959 0.086 Uiso 1 1 calc GR . . .
H62C H 0.191594 -0.150803 0.122229 0.086 Uiso 1 1 calc GR . . .
C87 C 0.5142(5) 0.3052(4) 0.4843(3) 0.0285(16) Uani 1 1 d . . . .
C4 C 0.0045(5) 0.0707(5) 0.2706(4) 0.045(2) Uani 1 1 d . . . .
C128 C 0.6250(7) 0.1852(5) 0.2061(4) 0.061(3) Uani 1 1 d . . . .
H12G H 0.684384 0.214323 0.208481 0.092 Uiso 1 1 calc GR . . .
H12H H 0.589591 0.194458 0.177934 0.092 Uiso 1 1 calc GR . . .
H12I H 0.614481 0.130999 0.190417 0.092 Uiso 1 1 calc GR . . .
C66 C 0.3247(5) 0.0720(5) 0.0243(4) 0.0386(19) Uani 1 1 d . . . .
C111 C 0.7619(6) 0.3426(5) 0.5825(4) 0.045(2) Uani 1 1 d . . . .
H111 H 0.778728 0.321665 0.609099 0.054 Uiso 1 1 calc R . . .
C24 C 0.1614(6) 0.4414(5) 0.1637(5) 0.060(3) Uani 1 1 d . . . .
H24 H 0.148805 0.484175 0.186068 0.072 Uiso 1 1 calc R . . .
C79 C 0.9200(5) 0.5429(5) 0.3635(4) 0.044(2) Uani 1 1 d . . . .
H79 H 0.970395 0.563118 0.349989 0.052 Uiso 1 1 calc R . . .
C129 C 0.5086(6) 0.1656(5) 0.2654(5) 0.066(3) Uani 1 1 d . . . .
H12J H 0.496450 0.111008 0.247536 0.098 Uiso 1 1 calc GR . . .
H12K H 0.475455 0.177963 0.238405 0.098 Uiso 1 1 calc GR . . .
H12L H 0.493940 0.179383 0.306568 0.098 Uiso 1 1 calc GR . . .
C42 C 0.2352(5) -0.0671(5) -0.3176(4) 0.042(2) Uani 1 1 d . . . .
H42 H 0.208560 -0.117576 -0.320251 0.051 Uiso 1 1 calc R . . .
C2 C 0.0566(5) 0.0275(4) 0.1752(3) 0.0356(18) Uani 1 1 d . . . .
H2 H 0.078561 -0.006338 0.149008 0.043 Uiso 1 1 calc R . . .
C46 C 0.3102(7) -0.0367(7) -0.4790(5) 0.068(3) Uani 1 1 d . . . .
H46 H 0.324816 -0.030257 -0.515702 0.082 Uiso 1 1 calc R . . .
C124 C 0.6199(5) 0.3346(4) 0.2629(3) 0.0396(19) Uani 1 1 d . . . .
H124 H 0.625340 0.312092 0.221156 0.047 Uiso 1 1 calc R . . .
C132 C 0.2785(6) 0.1912(5) 0.2082(3) 0.048(2) Uani 1 1 d . . . .
H13D H 0.225786 0.159518 0.215205 0.072 Uiso 1 1 calc GR . . .
H13E H 0.321900 0.171105 0.212303 0.072 Uiso 1 1 calc GR . . .
H13F H 0.269618 0.190711 0.166406 0.072 Uiso 1 1 calc GR . . .
C75 C 0.8777(5) 0.5902(5) 0.3938(4) 0.042(2) Uani 1 1 d . . . .
C77 C 0.8135(5) 0.4394(4) 0.3750(3) 0.0364(18) Uani 1 1 d . . . .
H77 H 0.791657 0.387131 0.368215 0.044 Uiso 1 1 calc R . . .
C43 C 0.2648(6) -0.0543(5) -0.3722(4) 0.043(2) Uani 1 1 d . . . .
C26 C 0.4600(5) 0.4814(4) 0.0929(3) 0.042(2) Uani 1 1 d . . . .
H26 H 0.479982 0.442071 0.088252 0.050 Uiso 1 1 calc R . . .
C47 C 0.2842(7) -0.1076(7) -0.4770(5) 0.070(3) Uani 1 1 d . . . .
H47 H 0.282121 -0.150014 -0.511965 0.084 Uiso 1 1 calc R . . .
C20 C 0.3298(5) 0.3926(4) 0.0884(4) 0.045(2) Uani 1 1 d . . . .
C88 C 0.5462(5) 0.2487(4) 0.4637(3) 0.0351(18) Uani 1 1 d . . . .
H88 H 0.562994 0.237497 0.424629 0.042 Uiso 1 1 calc R . . .
C82 C 1.0610(7) 0.8304(6) 0.3076(5) 0.068(3) Uani 1 1 d . . . .
H82 H 1.009607 0.833427 0.294524 0.081 Uiso 1 1 calc R . . .
C118 C 0.7716(8) 0.3251(5) 0.7898(4) 0.063(3) Uani 1 1 d . . . .
H118 H 0.809574 0.336513 0.763592 0.075 Uiso 1 1 calc R . . .
C51 C -0.1670(9) 0.3744(7) 0.0865(6) 0.093(5) Uani 1 1 d . . . .
H51A H -0.182304 0.359952 0.041710 0.140 Uiso 1 1 calc GR . . .
H51B H -0.110916 0.415184 0.102617 0.140 Uiso 1 1 calc GR . . .
H51C H -0.208175 0.392234 0.107167 0.140 Uiso 1 1 calc GR . . .
C52 C -0.1663(6) 0.3056(5) 0.0991(4) 0.049(2) Uani 1 1 d . . . .
C60 C 0.2671(6) -0.0019(5) 0.1915(4) 0.052(2) Uani 1 1 d . . . .
H60A H 0.269358 -0.031769 0.216054 0.078 Uiso 1 1 calc GR . . .
H60B H 0.215599 0.008579 0.193855 0.078 Uiso 1 1 calc GR . . .
H60C H 0.316270 0.046159 0.207951 0.078 Uiso 1 1 calc GR . . .
C81 C 1.0630(6) 0.7868(4) 0.3414(4) 0.044(2) Uani 1 1 d . . . .
C25 C 0.2359(6) 0.4507(5) 0.1448(4) 0.055(3) Uani 1 1 d . . . .
H25 H 0.275937 0.500433 0.154097 0.066 Uiso 1 1 calc R . . .
C109 C 0.7499(5) 0.3531(4) 0.4853(4) 0.0405(19) Uani 1 1 d . . . .
H109 H 0.758651 0.337134 0.443910 0.049 Uiso 1 1 calc R . . .
C97 C 0.5467(5) 0.0871(3) 0.6251(2) 0.048(2) Uani 1 1 d . . . .
C98 C 0.5733(5) 0.1315(3) 0.6882(3) 0.061(3) Uani 1 1 d G . . .
H98 H 0.586160 0.184535 0.702962 0.073 Uiso 1 1 calc R . . .
C99 C 0.5812(5) 0.0984(3) 0.7299(2) 0.086(4) Uani 1 1 d G . . .
H99 H 0.599404 0.128727 0.773059 0.104 Uiso 1 1 calc R . . .
C100 C 0.5624(5) 0.0208(4) 0.7083(3) 0.075(3) Uani 1 1 d G . . .
H100 H 0.567783 -0.001893 0.736801 0.090 Uiso 1 1 calc R . . .
C101 C 0.5358(5) -0.0237(3) 0.6452(3) 0.085(4) Uani 1 1 d G U . .
H101 H 0.522917 -0.076706 0.630446 0.102 Uiso 1 1 calc R . . .
C102 C 0.5279(5) 0.0095(3) 0.6035(2) 0.083(4) Uani 1 1 d G U . .
H102 H 0.509672 -0.020900 0.560348 0.100 Uiso 1 1 calc R . . .
C54 C -0.0614(5) 0.3007(4) 0.0273(4) 0.0402(19) Uani 1 1 d . . . .
H54 H -0.073436 0.339453 0.019508 0.048 Uiso 1 1 calc R . . .
C139 C 0.1684(7) 0.1319(8) 0.4105(7) 0.115(6) Uani 1 1 d . . . .
H13G H 0.165656 0.175977 0.443735 0.173 Uiso 1 1 calc GR . . .
H13H H 0.141495 0.086263 0.418744 0.173 Uiso 1 1 calc GR . . .
H13I H 0.139100 0.125737 0.370729 0.173 Uiso 1 1 calc GR . . .
C123 C 0.6147(5) 0.4054(4) 0.2811(3) 0.0356(18) Uani 1 1 d . . . .
C35 C 0.2170(5) -0.0857(4) -0.2007(4) 0.0403(19) Uani 1 1 d . . . .
H35 H 0.238731 -0.120148 -0.226290 0.048 Uiso 1 1 calc R . . .
C49 C -0.1492(7) 0.3265(6) 0.1694(5) 0.065(3) Uani 1 1 d . . . .
H49A H -0.198718 0.331761 0.185944 0.098 Uiso 1 1 calc GR . . .
H49B H -0.100571 0.374642 0.189402 0.098 Uiso 1 1 calc GR . . .
H49C H -0.137422 0.286468 0.177660 0.098 Uiso 1 1 calc GR . . .
C76 C 0.8039(5) 0.5570(4) 0.4134(3) 0.0355(18) Uani 1 1 d . . . .
C71 C 0.7605(5) 0.6023(4) 0.4437(4) 0.0400(19) Uani 1 1 d . . . .
C137 C 0.2611(6) 0.1443(4) 0.4076(4) 0.051(2) Uani 1 1 d . . . .
C122 C 0.6232(6) 0.4473(5) 0.2367(4) 0.044(2) Uani 1 1 d . . . .
C57 C 0.0107(7) 0.3723(6) -0.0537(5) 0.064(3) Uani 1 1 d . . . .
H57A H 0.037093 0.389968 -0.084433 0.096 Uiso 1 1 calc GR . . .
H57B H 0.031884 0.413730 -0.012574 0.096 Uiso 1 1 calc GR . . .
H57C H -0.050490 0.356047 -0.064732 0.096 Uiso 1 1 calc GR . . .
C93 C 0.4219(5) 0.3813(4) 0.6113(3) 0.0388(19) Uani 1 1 d . . . .
H93 H 0.395378 0.416660 0.623027 0.047 Uiso 1 1 calc R . . .
C74 C 0.9039(5) 0.6675(4) 0.4015(4) 0.047(2) Uani 1 1 d . . . .
C96 C 0.5354(6) 0.1216(5) 0.5809(4) 0.052(2) Uani 1 1 d . . . .
H96 H 0.521170 0.091278 0.537675 0.063 Uiso 1 1 calc R . . .
C56 C 0.0321(6) 0.3051(5) -0.0529(4) 0.043(2) Uani 1 1 d . . . .
C27 C 0.5223(4) 0.5525(3) 0.0952(4) 0.064(3) Uani 1 1 d . . . .
C28 C 0.6084(4) 0.5697(4) 0.1059(4) 0.096(4) Uani 1 1 d G U . .
H28 H 0.629328 0.536015 0.114790 0.115 Uiso 1 1 calc R . . .
C29 C 0.6640(3) 0.6363(5) 0.1036(4) 0.083(4) Uani 1 1 d G U . .
H29 H 0.722901 0.648148 0.110970 0.099 Uiso 1 1 calc R . . .
C30 C 0.6334(5) 0.6857(4) 0.0906(4) 0.092(4) Uani 1 1 d G U . .
H30 H 0.671434 0.731215 0.089065 0.110 Uiso 1 1 calc R . . .
C31 C 0.5473(6) 0.6684(4) 0.0799(4) 0.109(5) Uani 1 1 d G U . .
H31 H 0.526393 0.702149 0.070980 0.131 Uiso 1 1 calc R . . .
C32 C 0.4917(4) 0.6018(5) 0.0821(4) 0.110(5) Uani 1 1 d G . . .
H32 H 0.432819 0.590015 0.074800 0.133 Uiso 1 1 calc R . . .
C9 C -0.0240(6) 0.1883(6) 0.2973(4) 0.057(3) Uani 1 1 d . . . .
H9 H -0.037781 0.186532 0.335560 0.068 Uiso 1 1 calc R . . .
N4 N 0.3857(5) 0.4655(4) 0.0963(5) 0.088(4) Uani 1 1 d . . . .
C23 C 0.1036(6) 0.3678(5) 0.1496(4) 0.049(2) Uani 1 1 d . . . .
H23 H 0.051202 0.362121 0.162375 0.059 Uiso 1 1 calc R . . .
C120 C 0.6266(10) 0.3998(7) 0.1708(4) 0.094(4) Uani 1 1 d . U . .
H12M H 0.574598 0.354194 0.152934 0.141 Uiso 1 1 calc GR . . .
H12N H 0.674909 0.384881 0.171846 0.141 Uiso 1 1 calc GR . . .
H12O H 0.632298 0.429760 0.145242 0.141 Uiso 1 1 calc GR . . .
C55 C -0.0072(5) 0.2716(4) -0.0072(3) 0.0347(17) Uani 1 1 d . . . .
C86 C 1.1360(6) 0.7792(5) 0.3565(4) 0.053(2) Uani 1 1 d . . . .
H86 H 1.136694 0.747525 0.378087 0.064 Uiso 1 1 calc R . . .
C59 C 0.1277(6) 0.3327(5) -0.0341(4) 0.050(2) Uani 1 1 d . . . .
H59A H 0.142750 0.289969 -0.035317 0.075 Uiso 1 1 calc GR . . .
H59B H 0.146702 0.372025 0.008112 0.075 Uiso 1 1 calc GR . . .
H59C H 0.154756 0.353722 -0.062904 0.075 Uiso 1 1 calc GR . . .
C65 C 0.3239(5) 0.0271(5) 0.0575(4) 0.044(2) Uani 1 1 d . . . .
H65 H 0.371945 0.014997 0.061974 0.053 Uiso 1 1 calc R . . .
C130 C 0.3849(5) 0.3225(4) 0.2423(4) 0.044(2) Uani 1 1 d . . . .
H13J H 0.371278 0.322300 0.201091 0.066 Uiso 1 1 calc GR . . .
H13K H 0.429186 0.302612 0.243117 0.066 Uiso 1 1 calc GR . . .
H13L H 0.404583 0.374587 0.273479 0.066 Uiso 1 1 calc GR . . .
C80 C 0.9866(6) 0.7492(5) 0.3590(4) 0.055(2) Uani 1 1 d . . . .
H80 H 0.939028 0.761330 0.352870 0.065 Uiso 1 1 calc R . . .
C70 C 0.4037(7) 0.1051(8) 0.0005(6) 0.100(4) Uani 1 1 d D U . .
C73 C 0.8592(6) 0.7075(5) 0.4299(5) 0.059(3) Uani 1 1 d . . . .
H73 H 0.877200 0.759332 0.435520 0.070 Uiso 1 1 calc R . . .
C119 C 0.7064(7) 0.5177(7) 0.2646(6) 0.093(4) Uani 1 1 d . . . .
H11A H 0.714483 0.546606 0.238089 0.140 Uiso 1 1 calc GR . . .
H11B H 0.753434 0.501450 0.267155 0.140 Uiso 1 1 calc GR . . .
H11C H 0.703973 0.549725 0.306240 0.140 Uiso 1 1 calc GR . . .
C114 C 0.6450(7) 0.3198(6) 0.8239(5) 0.066(3) Uani 1 1 d . U . .
H114 H 0.593708 0.327524 0.821092 0.079 Uiso 1 1 calc R . . .
C10 C -0.0422(6) 0.0084(6) 0.3352(5) 0.063(3) Uani 1 1 d D . . .
H10 H -0.046057 -0.037857 0.303751 0.075 Uiso 1 1 calc R . . .
C138 C 0.3028(7) 0.1515(5) 0.4693(4) 0.066(3) Uani 1 1 d . . . .
H13M H 0.362141 0.159325 0.469027 0.099 Uiso 1 1 calc GR . . .
H13N H 0.274272 0.105047 0.476120 0.099 Uiso 1 1 calc GR . . .
H13O H 0.299132 0.194925 0.502761 0.099 Uiso 1 1 calc GR . . .
C84 C 1.2087(7) 0.8614(5) 0.3087(5) 0.065(3) Uani 1 1 d . . . .
H84 H 1.258887 0.886461 0.297251 0.078 Uiso 1 1 calc R . . .
C85 C 1.2081(7) 0.8165(6) 0.3411(5) 0.071(3) Uani 1 1 d . . . .
H85 H 1.258799 0.811427 0.352845 0.085 Uiso 1 1 calc R . . .
C45 C 0.3150(7) 0.0238(7) -0.4283(5) 0.069(3) Uani 1 1 d . . . .
H45 H 0.333871 0.072512 -0.430202 0.083 Uiso 1 1 calc R . . .
C11 C -0.0653(7) 0.0108(6) 0.3974(4) 0.066(3) Uani 1 1 d D . . .
C115 C 0.6628(8) 0.2917(6) 0.8668(5) 0.075(3) Uani 1 1 d . U . .
H115 H 0.624954 0.280736 0.893236 0.090 Uiso 1 1 calc R . . .
C0AA C -0.0642(7) 0.0764(7) 0.4420(5) 0.074(3) Uani 1 1 d . . . .
H0AA H -0.050017 0.121528 0.434304 0.088 Uiso 1 1 calc R . . .
C15 C -0.0845(8) 0.0760(7) 0.4993(5) 0.081(4) Uani 1 1 d . . . .
H15 H -0.081258 0.121714 0.531192 0.098 Uiso 1 1 calc R . . .
C67 C 0.3890(7) 0.1289(7) -0.0494(5) 0.074(3) Uani 1 1 d D U . .
H67A H 0.354082 0.084360 -0.086402 0.111 Uiso 1 1 calc GR . . .
H67B H 0.443073 0.154330 -0.058891 0.111 Uiso 1 1 calc GR . . .
H67C H 0.360124 0.164099 -0.036564 0.111 Uiso 1 1 calc GR . . .
C12 C -0.0920(8) -0.0548(6) 0.4068(6) 0.082(4) Uani 1 1 d . . . .
H12 H -0.095684 -0.100484 0.374655 0.098 Uiso 1 1 calc R . . .
C117 C 0.7911(9) 0.2969(7) 0.8317(5) 0.084(4) Uani 1 1 d . . . .
H117 H 0.842281 0.289059 0.834164 0.100 Uiso 1 1 calc R . . .
C116 C 0.7366(9) 0.2799(6) 0.8701(5) 0.076(3) Uani 1 1 d . U . .
H116 H 0.750127 0.260176 0.898828 0.091 Uiso 1 1 calc R . . .
C13 C -0.1139(10) -0.0567(8) 0.4621(7) 0.107(5) Uani 1 1 d . . . .
H13 H -0.132250 -0.103124 0.467948 0.128 Uiso 1 1 calc R . . .
C14 C -0.1087(9) 0.0102(8) 0.5093(6) 0.092(4) Uani 1 1 d . . . .
H14 H -0.121881 0.010050 0.548033 0.111 Uiso 1 1 calc R . . .
C140 C 0.2631(11) 0.0773(6) 0.3555(6) 0.118(5) Uani 1 1 d . U . .
H14A H 0.228287 0.069291 0.317289 0.178 Uiso 1 1 calc GR . . .
H14B H 0.241087 0.032159 0.365259 0.178 Uiso 1 1 calc GR . . .
H14C H 0.321211 0.086610 0.349853 0.178 Uiso 1 1 calc GR . . .
C69 C 0.4581(10) 0.1832(9) 0.0569(8) 0.155(4) Uani 1 1 d D U A 1
H69A H 0.420429 0.204446 0.079492 0.233 Uiso 1 1 calc GR . A 1
H69B H 0.493607 0.218991 0.040857 0.233 Uiso 1 1 calc GR . A 1
H69C H 0.493777 0.174071 0.084910 0.233 Uiso 1 1 calc GR . A 1
C68 C 0.4593(9) 0.0650(10) -0.0079(8) 0.155(4) Uani 1 1 d D U B 1
H68A H 0.470149 0.055453 0.029310 0.233 Uiso 1 1 calc GR . B 1
H68B H 0.512546 0.095709 -0.015068 0.233 Uiso 1 1 calc GR . B 1
H68C H 0.433188 0.016612 -0.043801 0.233 Uiso 1 1 calc GR . B 1
N14 N 0.3891(15) 0.6461(11) -0.0151(9) 0.224(10) Uani 1 1 d . U . .
C144 C 0.3375(14) 0.5939(13) -0.0119(9) 0.152(7) Uani 1 1 d . U . .
C143 C 0.2723(13) 0.5301(10) -0.0036(9) 0.169(8) Uani 1 1 d . U . .
H14D H 0.295676 0.520044 0.030134 0.254 Uiso 1 1 calc GR . . .
H14E H 0.254291 0.484633 -0.042091 0.254 Uiso 1 1 calc GR . . .
H14F H 0.223848 0.543443 0.006807 0.254 Uiso 1 1 calc GR . . .
N13 N 0.1727(13) 0.4193(11) -0.1573(9) 0.170(7) Uani 1 1 d . U . .
C142 C 0.1082(16) 0.4086(12) -0.1889(10) 0.140(7) Uani 1 1 d . U . .
C141 C 0.0372(14) 0.4105(11) -0.2132(8) 0.170(8) Uani 1 1 d . U . .
H14G H 0.015034 0.370763 -0.255161 0.255 Uiso 1 1 calc GR . . .
H14H H 0.049045 0.460211 -0.215195 0.255 Uiso 1 1 calc GR . . .
H14I H -0.004601 0.401896 -0.187180 0.255 Uiso 1 1 calc GR . . .
H8 H -0.002(5) -0.075(4) 0.037(3) 0.02(2) Uiso 1 1 d . . . .

loop_
_atom_site_aniso_label
_atom_site_aniso_U_11
_atom_site_aniso_U_22
_atom_site_aniso_U_33
_atom_site_aniso_U_23
_atom_site_aniso_U_13
_atom_site_aniso_U_12
Gd1 0.02123(17) 0.02116(17) 0.01987(16) 0.00937(12) 0.00497(12) 0.00808(13)
Gd3 0.03094(19) 0.01953(16) 0.01967(16) 0.01032(13) 0.00712(13) 0.01079(14)
Gd2 0.02572(18) 0.02093(17) 0.02166(17) 0.00775(13) 0.00766(13) 0.00935(14)
Gd4 0.0335(2) 0.02246(17) 0.02020(16) 0.01098(13) 0.00915(14) 0.01360(15)
O11 0.041(3) 0.029(3) 0.033(3) 0.016(2) 0.004(2) 0.020(2)
O1 0.038(3) 0.035(3) 0.020(2) 0.013(2) 0.012(2) 0.019(2)
O2 0.022(2) 0.017(2) 0.032(3) 0.0079(19) 0.002(2) -0.0007(19)
O8 0.035(3) 0.022(2) 0.022(2) 0.011(2) 0.012(2) 0.012(2)
O9 0.036(3) 0.026(3) 0.047(3) 0.021(2) 0.023(2) 0.015(2)
O3 0.029(3) 0.021(2) 0.028(2) 0.0095(19) 0.009(2) 0.011(2)
O6 0.032(3) 0.038(3) 0.029(3) 0.016(2) 0.003(2) 0.018(2)
O14 0.044(3) 0.028(3) 0.025(2) 0.011(2) 0.002(2) 0.014(2)
O13 0.045(3) 0.032(3) 0.027(3) 0.008(2) 0.009(2) 0.019(2)
O7 0.023(3) 0.046(3) 0.055(3) 0.028(3) 0.008(2) 0.009(2)
O12 0.047(3) 0.036(3) 0.029(3) 0.019(2) 0.012(2) 0.020(2)
O15 0.041(3) 0.027(3) 0.030(3) 0.016(2) 0.012(2) 0.007(2)
N9 0.041(4) 0.024(3) 0.027(3) 0.010(2) 0.009(3) 0.012(3)
O5 0.035(3) 0.038(3) 0.031(3) 0.018(2) 0.009(2) 0.016(2)
O4 0.036(3) 0.032(3) 0.040(3) 0.014(2) 0.015(2) 0.016(2)
O16 0.039(3) 0.025(2) 0.022(2) 0.0120(19) 0.008(2) 0.014(2)
N5 0.029(3) 0.022(3) 0.028(3) 0.009(2) 0.006(2) 0.011(2)
N3 0.047(4) 0.029(3) 0.027(3) 0.011(3) 0.011(3) 0.013(3)
N1 0.034(4) 0.032(3) 0.026(3) 0.004(3) 0.006(3) 0.010(3)
N10 0.053(5) 0.045(4) 0.047(4) 0.027(3) 0.014(3) 0.025(4)
N12 0.052(4) 0.039(4) 0.028(3) 0.017(3) 0.006(3) 0.025(3)
C127 0.073(6) 0.038(5) 0.040(5) 0.011(4) 0.019(4) 0.037(5)
C6 0.028(4) 0.044(5) 0.021(4) 0.008(3) 0.008(3) 0.006(3)
O10 0.041(3) 0.028(3) 0.030(3) 0.019(2) 0.013(2) 0.016(2)
N11 0.049(4) 0.030(3) 0.031(3) 0.015(3) 0.009(3) 0.019(3)
C104 0.042(5) 0.028(4) 0.029(4) 0.010(3) 0.005(3) 0.017(3)
C17 0.030(4) 0.019(3) 0.026(3) 0.014(3) 0.008(3) 0.000(3)
N7 0.035(4) 0.040(4) 0.027(3) 0.017(3) 0.004(3) 0.020(3)
C107 0.045(5) 0.028(4) 0.031(4) 0.016(3) 0.005(3) 0.016(3)
C108 0.036(4) 0.030(4) 0.025(3) 0.011(3) 0.005(3) 0.018(3)
C103 0.041(4) 0.031(4) 0.019(3) 0.012(3) 0.000(3) 0.014(3)
N6 0.051(4) 0.049(4) 0.036(4) 0.024(3) 0.023(3) 0.029(3)
C106 0.046(5) 0.036(4) 0.026(4) 0.015(3) 0.002(3) 0.020(4)
C131 0.058(6) 0.064(6) 0.042(5) 0.024(4) -0.005(4) 0.022(5)
C5 0.033(4) 0.052(5) 0.031(4) 0.016(4) 0.007(3) 0.012(4)
C135 0.055(5) 0.026(4) 0.024(4) 0.009(3) 0.008(3) 0.014(4)
C37 0.032(4) 0.032(4) 0.032(4) 0.017(3) 0.008(3) 0.013(3)
C94 0.070(6) 0.055(5) 0.032(4) 0.027(4) 0.026(4) 0.039(5)
C92 0.035(4) 0.028(4) 0.029(4) 0.015(3) 0.007(3) 0.013(3)
C3 0.040(5) 0.065(6) 0.045(5) 0.042(4) 0.003(4) 0.010(4)
N2 0.052(5) 0.078(6) 0.039(4) 0.037(4) 0.021(3) 0.021(4)
N8 0.057(5) 0.037(4) 0.053(4) 0.019(3) 0.031(4) 0.023(4)
C38 0.033(4) 0.029(4) 0.018(3) 0.012(3) 0.010(3) 0.007(3)
C83 0.075(8) 0.065(7) 0.110(10) 0.054(7) 0.037(7) 0.024(6)
C58 0.062(6) 0.080(7) 0.044(5) 0.030(5) 0.015(5) 0.035(5)
C1 0.024(4) 0.040(4) 0.032(4) 0.021(3) 0.008(3) 0.002(3)
C133 0.045(5) 0.035(4) 0.026(4) 0.017(3) 0.003(3) 0.010(4)
C134 0.027(4) 0.030(4) 0.029(4) 0.012(3) 0.002(3) 0.009(3)
C41 0.050(5) 0.039(4) 0.038(4) 0.027(4) 0.024(4) 0.022(4)
C44 0.065(6) 0.068(6) 0.054(6) 0.035(5) 0.032(5) 0.034(5)
C50 0.052(7) 0.095(9) 0.099(9) 0.036(7) 0.033(6) 0.034(6)
C61 0.064(6) 0.069(6) 0.059(6) 0.040(5) 0.015(5) 0.043(5)
C63 0.040(5) 0.043(5) 0.038(4) 0.020(4) 0.004(3) 0.019(4)
C18 0.037(5) 0.026(4) 0.050(5) 0.018(3) 0.010(4) 0.008(3)
C95 0.065(6) 0.047(5) 0.031(4) 0.022(4) 0.016(4) 0.029(4)
C34 0.037(4) 0.031(4) 0.042(4) 0.019(3) 0.018(3) 0.019(3)
C136 0.041(5) 0.049(5) 0.048(5) 0.038(4) 0.027(4) 0.028(4)
C113 0.069(6) 0.037(4) 0.032(4) 0.014(3) 0.000(4) 0.024(4)
C126 0.046(5) 0.031(4) 0.035(4) 0.010(3) 0.009(4) 0.017(4)
C91 0.048(5) 0.029(4) 0.035(4) 0.017(3) 0.014(4) 0.018(4)
C90 0.045(5) 0.035(4) 0.037(4) 0.022(3) 0.006(4) 0.019(4)
C22 0.031(4) 0.027(4) 0.030(4) 0.008(3) 0.003(3) 0.007(3)
C121 0.090(8) 0.059(6) 0.039(5) 0.032(4) 0.017(5) 0.039(5)
C21 0.039(5) 0.027(4) 0.042(4) 0.013(3) 0.005(4) 0.009(3)
C125 0.034(4) 0.030(4) 0.021(3) 0.006(3) 0.005(3) 0.009(3)
C64 0.039(4) 0.034(4) 0.021(3) 0.008(3) -0.004(3) 0.014(3)
C53 0.042(5) 0.036(4) 0.039(4) 0.014(3) 0.016(4) 0.019(4)
C36 0.048(5) 0.041(4) 0.033(4) 0.019(3) 0.021(4) 0.023(4)
C112 0.066(6) 0.039(5) 0.037(4) 0.017(4) 0.008(4) 0.020(4)
C39 0.046(5) 0.027(4) 0.031(4) 0.012(3) 0.011(3) 0.022(3)
C48 0.104(9) 0.088(8) 0.044(5) 0.034(5) 0.040(6) 0.064(7)
C89 0.042(5) 0.034(4) 0.048(5) 0.023(4) 0.015(4) 0.021(4)
C72 0.052(6) 0.035(5) 0.075(6) 0.024(4) 0.037(5) 0.017(4)
C33 0.030(4) 0.029(4) 0.026(4) 0.013(3) 0.006(3) 0.009(3)
C110 0.073(7) 0.054(5) 0.040(5) 0.024(4) 0.010(4) 0.044(5)
C7 0.047(5) 0.039(5) 0.036(4) 0.005(4) 0.009(4) 0.011(4)
C8 0.051(6) 0.053(6) 0.038(5) 0.006(4) 0.012(4) 0.017(5)
C40 0.054(5) 0.038(4) 0.038(4) 0.021(4) 0.017(4) 0.024(4)
C78 0.046(5) 0.041(5) 0.048(5) 0.015(4) 0.019(4) 0.021(4)
C105 0.051(5) 0.034(4) 0.026(4) 0.013(3) 0.002(3) 0.020(4)
C19 0.033(5) 0.031(4) 0.076(6) 0.020(4) 0.019(4) 0.006(4)
C62 0.060(6) 0.038(5) 0.073(7) 0.024(5) -0.007(5) 0.019(4)
C87 0.038(4) 0.023(3) 0.030(4) 0.015(3) 0.005(3) 0.013(3)
C4 0.032(5) 0.068(6) 0.029(4) 0.020(4) 0.008(3) 0.013(4)
C128 0.102(8) 0.052(6) 0.035(5) 0.007(4) 0.014(5) 0.045(6)
C66 0.030(4) 0.051(5) 0.041(4) 0.027(4) 0.004(3) 0.014(4)
C111 0.057(6) 0.050(5) 0.040(5) 0.023(4) 0.005(4) 0.030(4)
C24 0.050(6) 0.027(4) 0.077(7) -0.005(4) 0.014(5) 0.010(4)
C79 0.043(5) 0.045(5) 0.046(5) 0.017(4) 0.015(4) 0.020(4)
C129 0.056(6) 0.036(5) 0.091(8) 0.021(5) 0.002(6) 0.007(5)
C42 0.053(5) 0.040(5) 0.049(5) 0.026(4) 0.027(4) 0.024(4)
C2 0.034(4) 0.042(4) 0.035(4) 0.022(3) 0.008(3) 0.012(4)
C46 0.087(8) 0.093(8) 0.056(6) 0.045(6) 0.039(6) 0.053(7)
C124 0.056(5) 0.046(5) 0.027(4) 0.015(3) 0.015(4) 0.028(4)
C132 0.060(6) 0.048(5) 0.025(4) 0.015(4) 0.006(4) 0.008(4)
C75 0.049(5) 0.043(5) 0.046(5) 0.024(4) 0.020(4) 0.022(4)
C77 0.033(4) 0.033(4) 0.041(4) 0.013(3) 0.004(3) 0.012(3)
C43 0.057(6) 0.056(5) 0.037(4) 0.026(4) 0.024(4) 0.034(4)
C26 0.045(5) 0.036(4) 0.035(4) 0.017(3) 0.008(4) 0.003(4)
C47 0.089(8) 0.097(9) 0.049(6) 0.032(6) 0.029(6) 0.060(7)
C20 0.023(4) 0.032(4) 0.063(6) 0.011(4) 0.006(4) -0.002(3)
C88 0.054(5) 0.023(4) 0.037(4) 0.017(3) 0.017(4) 0.019(4)
C82 0.069(7) 0.062(6) 0.099(8) 0.050(6) 0.040(6) 0.034(6)
C118 0.101(9) 0.063(6) 0.048(5) 0.032(5) 0.013(5) 0.050(6)
C51 0.129(11) 0.102(9) 0.142(11) 0.090(9) 0.095(10) 0.100(9)
C52 0.055(6) 0.050(5) 0.073(6) 0.037(5) 0.039(5) 0.040(5)
C60 0.060(6) 0.062(6) 0.037(5) 0.024(4) 0.004(4) 0.023(5)
C81 0.050(5) 0.030(4) 0.052(5) 0.019(4) 0.026(4) 0.009(4)
C25 0.044(5) 0.030(5) 0.069(6) 0.005(4) 0.007(5) 0.003(4)
C109 0.053(5) 0.042(5) 0.041(4) 0.019(4) 0.018(4) 0.031(4)
C97 0.061(6) 0.041(5) 0.052(5) 0.024(4) 0.008(4) 0.024(4)
C98 0.086(8) 0.060(6) 0.053(6) 0.031(5) 0.006(5) 0.037(6)
C99 0.145(12) 0.056(7) 0.052(6) 0.026(5) -0.011(7) 0.032(7)
C100 0.098(9) 0.057(6) 0.065(7) 0.040(5) -0.013(6) 0.011(6)
C101 0.118(8) 0.049(5) 0.083(7) 0.038(5) -0.007(6) 0.019(5)
C102 0.122(8) 0.055(5) 0.065(6) 0.028(5) -0.012(5) 0.025(5)
C54 0.046(5) 0.043(5) 0.044(5) 0.020(4) 0.015(4) 0.027(4)
C139 0.061(8) 0.134(12) 0.141(12) 0.109(11) -0.015(8) -0.026(8)
C123 0.045(5) 0.050(5) 0.025(4) 0.022(3) 0.016(3) 0.025(4)
C35 0.050(5) 0.043(5) 0.043(4) 0.020(4) 0.030(4) 0.030(4)
C49 0.071(7) 0.066(6) 0.075(7) 0.021(5) 0.042(6) 0.048(6)
C76 0.039(5) 0.032(4) 0.039(4) 0.015(3) 0.017(3) 0.015(3)
C71 0.030(4) 0.036(4) 0.059(5) 0.031(4) 0.011(4) 0.005(3)
C137 0.079(7) 0.023(4) 0.039(5) 0.017(3) 0.001(4) 0.001(4)
C122 0.056(6) 0.061(5) 0.030(4) 0.031(4) 0.019(4) 0.027(5)
C57 0.079(7) 0.075(7) 0.082(7) 0.061(6) 0.041(6) 0.047(6)
C93 0.052(5) 0.043(5) 0.037(4) 0.024(4) 0.018(4) 0.027(4)
C74 0.045(5) 0.035(4) 0.063(6) 0.024(4) 0.030(4) 0.008(4)
C96 0.078(7) 0.035(5) 0.042(5) 0.018(4) 0.010(5) 0.017(5)
C56 0.053(5) 0.058(5) 0.035(4) 0.028(4) 0.011(4) 0.030(4)
C27 0.044(6) 0.046(5) 0.101(8) 0.037(6) -0.002(5) 0.011(5)
C28 0.078(7) 0.087(7) 0.102(7) 0.027(6) 0.034(6) 0.015(6)
C29 0.073(7) 0.074(6) 0.083(6) 0.041(5) 0.025(5) -0.005(5)
C30 0.071(7) 0.081(7) 0.094(7) 0.022(6) 0.021(6) 0.008(5)
C31 0.103(8) 0.089(7) 0.133(9) 0.046(7) 0.032(7) 0.029(6)
C32 0.090(10) 0.060(8) 0.156(14) 0.035(9) 0.037(9) 0.005(7)
C9 0.057(6) 0.076(7) 0.026(4) 0.014(4) 0.022(4) 0.017(5)
N4 0.046(5) 0.039(5) 0.171(10) 0.030(6) 0.047(6) 0.012(4)
C23 0.053(6) 0.041(5) 0.043(5) 0.006(4) 0.008(4) 0.018(4)
C120 0.184(12) 0.109(9) 0.042(5) 0.042(6) 0.052(7) 0.103(9)
C55 0.044(5) 0.033(4) 0.029(4) 0.013(3) 0.010(3) 0.015(4)
C86 0.050(6) 0.056(6) 0.066(6) 0.035(5) 0.028(5) 0.021(5)
C59 0.054(6) 0.052(5) 0.057(5) 0.037(5) 0.016(4) 0.017(4)
C65 0.026(4) 0.059(5) 0.059(5) 0.030(4) 0.008(4) 0.023(4)
C130 0.054(5) 0.036(4) 0.030(4) 0.008(3) 0.014(4) 0.006(4)
C80 0.052(6) 0.048(5) 0.066(6) 0.023(5) 0.026(5) 0.018(5)
C70 0.048(6) 0.159(9) 0.165(10) 0.140(8) 0.043(6) 0.041(6)
C73 0.061(6) 0.041(5) 0.093(8) 0.033(5) 0.046(6) 0.029(5)
C119 0.072(8) 0.131(11) 0.103(10) 0.094(9) 0.019(7) 0.020(8)
C114 0.084(7) 0.061(5) 0.058(5) 0.034(4) 0.017(5) 0.024(5)
C10 0.047(6) 0.065(7) 0.080(7) 0.036(6) 0.019(5) 0.017(5)
C138 0.092(8) 0.037(5) 0.063(6) 0.035(5) -0.011(6) 0.007(5)
C84 0.071(7) 0.053(6) 0.081(7) 0.035(5) 0.038(6) 0.021(5)
C85 0.070(7) 0.083(8) 0.087(8) 0.052(7) 0.043(6) 0.037(6)
C45 0.081(8) 0.083(8) 0.066(7) 0.050(6) 0.038(6) 0.034(6)
C11 0.070(7) 0.072(7) 0.055(6) 0.028(5) 0.023(5) 0.021(6)
C115 0.106(7) 0.074(6) 0.055(5) 0.035(5) 0.020(5) 0.032(5)
C0AA 0.090(9) 0.075(7) 0.055(6) 0.028(6) 0.032(6) 0.027(7)
C15 0.091(9) 0.084(8) 0.053(6) 0.024(6) 0.023(6) 0.016(7)
C67 0.059(6) 0.109(8) 0.093(8) 0.064(7) 0.047(6) 0.047(6)
C12 0.117(10) 0.069(7) 0.090(8) 0.048(6) 0.066(8) 0.046(7)
C117 0.118(11) 0.099(9) 0.077(8) 0.053(7) 0.012(7) 0.075(8)
C116 0.111(8) 0.072(6) 0.061(6) 0.044(5) 0.015(5) 0.037(5)
C13 0.173(15) 0.114(11) 0.118(11) 0.088(9) 0.104(11) 0.098(11)
C14 0.135(12) 0.098(10) 0.077(8) 0.061(8) 0.054(8) 0.051(9)
C140 0.226(15) 0.041(6) 0.092(9) 0.035(6) 0.052(9) 0.042(8)
C69 0.094(8) 0.210(11) 0.213(11) 0.143(9) 0.065(7) 0.051(7)
C68 0.094(8) 0.210(11) 0.213(11) 0.143(9) 0.065(7) 0.051(7)
N14 0.264(17) 0.184(14) 0.180(14) 0.096(12) 0.074(13) 0.006(12)
C144 0.160(11) 0.149(10) 0.139(10) 0.045(8) 0.061(8) 0.057(8)
C143 0.190(16) 0.113(11) 0.203(16) 0.076(11) 0.081(13) 0.036(11)
N13 0.177(13) 0.205(14) 0.187(13) 0.130(11) 0.112(11) 0.078(11)
C142 0.145(11) 0.142(10) 0.143(10) 0.073(8) 0.040(8) 0.047(8)
C141 0.188(16) 0.185(15) 0.109(12) 0.052(11) -0.009(11) 0.050(13)

loop_
_atom_type_symbol
_atom_type_description
_atom_type_scat_dispersion_real
_atom_type_scat_dispersion_imag
_atom_type_scat_source
C C 0.0033 0.0016 'International Tables Vol C Tables 4.2.6.8 and 6.1.1.4'
H H 0.0000 0.0000 'International Tables Vol C Tables 4.2.6.8 and 6.1.1.4'
Gd Gd -0.1653 3.9035 'International Tables Vol C Tables 4.2.6.8 and 6.1.1.4'
N N 0.0061 0.0033 'International Tables Vol C Tables 4.2.6.8 and 6.1.1.4'
O O 0.0106 0.0060 'International Tables Vol C Tables 4.2.6.8 and 6.1.1.4'

loop_
_geom_angle_atom_site_label_1
_geom_angle_atom_site_label_2
_geom_angle_atom_site_label_3
_geom_angle
_geom_angle_site_symmetry_1
_geom_angle_site_symmetry_3
Gd2 Gd1 Gd1 54.744(9) 2 2
Gd2 Gd1 Gd1 62.611(11) . 2
Gd2 Gd1 Gd2 117.354(11) . 2
O1 Gd1 Gd1 69.13(12) . 2
O1 Gd1 Gd2 109.60(11) . 2
O1 Gd1 Gd2 41.20(11) . .
O1 Gd1 O2 65.70(16) . .
O1 Gd1 O8 69.93(16) . 2
O1 Gd1 O3 145.55(16) . .
O1 Gd1 N5 135.74(17) . .
O2 Gd1 Gd1 101.48(11) . 2
O2 Gd1 Gd2 40.98(11) . .
O2 Gd1 Gd2 153.31(11) . 2
O2 Gd1 O8 70.00(15) . 2
O2 Gd1 N5 78.56(16) . .
O8 Gd1 Gd1 36.18(12) . 2
O8 Gd1 Gd1 35.07(11) 2 2
O8 Gd1 Gd2 91.84(12) . .
O8 Gd1 Gd2 83.61(11) 2 2
O8 Gd1 Gd2 33.18(11) . 2
O8 Gd1 Gd2 39.71(11) 2 .
O8 Gd1 O1 76.43(16) . .
O8 Gd1 O2 132.79(16) . .
O8 Gd1 O8 71.25(19) . 2
O8 Gd1 O3 69.39(16) . .
O8 Gd1 N5 73.98(18) 2 .
O8 Gd1 N5 114.95(17) . .
O3 Gd1 Gd1 85.23(11) . 2
O3 Gd1 Gd2 36.31(11) . 2
O3 Gd1 Gd2 141.80(11) . .
O3 Gd1 O2 144.98(15) . .
O3 Gd1 O8 102.09(16) . 2
O3 Gd1 N5 66.59(16) . .
O6 Gd1 Gd1 116.12(12) . 2
O6 Gd1 Gd2 85.15(12) . 2
O6 Gd1 Gd2 124.80(12) . .
O6 Gd1 O1 84.68(17) . .
O6 Gd1 O2 119.23(16) . .
O6 Gd1 O8 146.70(17) . 2
O6 Gd1 O8 82.35(17) . .
O6 Gd1 O3 86.61(16) . .
O6 Gd1 O7 72.37(18) . .
O6 Gd1 N5 137.44(18) . .
O7 Gd1 Gd1 164.24(14) . 2
O7 Gd1 Gd2 115.81(14) . 2
O7 Gd1 Gd2 124.99(14) . .
O7 Gd1 O1 126.22(18) . .
O7 Gd1 O2 84.08(17) . .
O7 Gd1 O8 142.75(18) . .
O7 Gd1 O8 140.27(18) . 2
O7 Gd1 O3 81.98(18) . .
O7 Gd1 N5 71.65(19) . .
N5 Gd1 Gd1 94.82(13) . 2
N5 Gd1 Gd2 90.61(12) . 2
N5 Gd1 Gd2 94.57(13) . .
Gd3 Gd3 Gd4 55.570(10) 2_666 .
Gd4 Gd3 Gd3 62.506(11) 2_666 2_666
Gd4 Gd3 Gd4 118.076(10) 2_666 .
O11 Gd3 Gd3 69.23(12) 2_666 2_666
O11 Gd3 Gd4 110.51(12) 2_666 .
O11 Gd3 Gd4 40.87(11) 2_666 2_666
O11 Gd3 O9 65.42(16) 2_666 2_666
O11 Gd3 N9 136.12(17) 2_666 .
O11 Gd3 O16 70.09(16) 2_666 2_666
O9 Gd3 Gd3 101.71(11) 2_666 2_666
O9 Gd3 Gd4 41.30(11) 2_666 2_666
O9 Gd3 Gd4 154.22(12) 2_666 .
O9 Gd3 N9 78.95(18) 2_666 .
O14 Gd3 Gd3 115.05(12) . 2_666
O14 Gd3 Gd4 121.68(12) . 2_666
O14 Gd3 Gd4 86.14(13) . .
O14 Gd3 O11 81.83(16) . 2_666
O14 Gd3 O9 117.10(18) . 2_666
O14 Gd3 N9 139.54(17) . .
O14 Gd3 O16 145.04(16) . 2_666
O14 Gd3 O16 81.55(17) . .
O14 Gd3 O10 88.65(17) . .
O15 Gd3 Gd3 165.57(14) . 2_666
O15 Gd3 Gd4 125.76(13) . 2_666
O15 Gd3 Gd4 114.82(13) . .
O15 Gd3 O11 125.08(18) . 2_666
O15 Gd3 O9 84.64(17) . 2_666
O15 Gd3 O14 72.17(17) . .
O15 Gd3 N9 72.92(18) . .
O15 Gd3 O16 141.43(16) . .
O15 Gd3 O16 141.56(16) . 2_666
O15 Gd3 O10 81.53(18) . .
N9 Gd3 Gd3 95.39(13) . 2_666
N9 Gd3 Gd4 95.31(13) . 2_666
N9 Gd3 Gd4 90.42(14) . .
O16 Gd3 Gd3 36.60(10) . 2_666
O16 Gd3 Gd3 35.60(11) 2_666 2_666
O16 Gd3 Gd4 39.61(12) 2_666 2_666
O16 Gd3 Gd4 84.69(11) 2_666 .
O16 Gd3 Gd4 33.89(11) . .
O16 Gd3 Gd4 91.95(11) . 2_666
O16 Gd3 O11 76.62(17) . 2_666
O16 Gd3 O9 69.87(16) 2_666 2_666
O16 Gd3 O9 133.20(15) . 2_666
O16 Gd3 N9 74.24(17) 2_666 .
O16 Gd3 N9 115.59(18) . .
O16 Gd3 O16 72.20(17) . 2_666
O16 Gd3 O10 69.90(16) . .
O10 Gd3 Gd3 86.06(11) . 2_666
O10 Gd3 Gd4 36.14(11) . .
O10 Gd3 Gd4 142.66(12) . 2_666
O10 Gd3 O11 146.20(16) . 2_666
O10 Gd3 O9 145.20(16) . 2_666
O10 Gd3 N9 66.49(17) . .
O10 Gd3 O16 103.05(16) . 2_666
Gd1 Gd2 Gd1 62.646(11) . 2
O1 Gd2 Gd1 40.90(10) . .
O1 Gd2 Gd1 69.06(11) . 2
O1 Gd2 O3 77.34(16) . 2
O1 Gd2 N3 107.60(19) . .
O1 Gd2 N1 66.57(18) . .
O2 Gd2 Gd1 41.82(10) . .
O2 Gd2 Gd1 102.32(10) . 2
O2 Gd2 O1 66.10(16) . .
O2 Gd2 O3 133.64(15) . 2
O2 Gd2 N3 66.35(18) . .
O2 Gd2 N1 108.13(18) . .
O8 Gd2 Gd1 34.03(12) 2 2
O8 Gd2 Gd1 42.16(13) 2 .
O8 Gd2 O1 71.68(17) 2 .
O8 Gd2 O2 72.70(16) 2 .
O8 Gd2 O3 69.32(16) 2 2
O8 Gd2 O5 81.42(17) 2 .
O8 Gd2 N3 134.25(18) 2 .
O8 Gd2 N1 132.61(19) 2 .
O3 Gd2 Gd1 91.82(10) 2 .
O3 Gd2 Gd1 35.38(10) 2 2
O3 Gd2 N3 156.43(17) 2 .
O3 Gd2 N1 80.41(17) 2 .
O5 Gd2 Gd1 102.26(12) . 2
O5 Gd2 Gd1 101.74(12) . .
O5 Gd2 O1 142.21(16) . .
O5 Gd2 O2 81.04(17) . .
O5 Gd2 O3 117.58(16) . 2
O5 Gd2 N3 73.09(18) . .
O5 Gd2 N1 145.92(19) . .
O4 Gd2 Gd1 169.44(13) . .
O4 Gd2 Gd1 108.58(12) . 2
O4 Gd2 O1 144.14(17) . .
O4 Gd2 O2 143.32(16) . .
O4 Gd2 O8 127.28(18) . 2
O4 Gd2 O3 82.31(16) . 2
O4 Gd2 O5 73.60(18) . .
O4 Gd2 N3 80.99(19) . .
O4 Gd2 N1 81.2(2) . .
N3 Gd2 Gd1 107.02(15) . .
N3 Gd2 Gd1 168.07(14) . 2
N1 Gd2 Gd1 106.56(15) . .
N1 Gd2 Gd1 107.36(14) . 2
N1 Gd2 N3 80.70(19) . .
Gd3 Gd4 Gd3 61.924(11) 2_666 .
O11 Gd4 Gd3 68.99(12) . .
O11 Gd4 Gd3 41.42(11) . 2_666
O11 Gd4 O9 66.62(16) . .
O11 Gd4 O10 77.45(16) . .
O11 Gd4 N11 66.09(18) . .
O11 Gd4 N7 108.90(18) . .
O9 Gd4 Gd3 102.16(12) . .
O9 Gd4 Gd3 42.36(11) . 2_666
O9 Gd4 O10 134.02(16) . .
O9 Gd4 N11 106.73(19) . .
O9 Gd4 N7 66.10(18) . .
O13 Gd4 Gd3 108.33(13) . .
O13 Gd4 Gd3 168.25(13) . 2_666
O13 Gd4 O11 144.22(17) . .
O13 Gd4 O9 143.22(17) . .
O13 Gd4 O12 73.73(17) . .
O13 Gd4 O16 126.82(17) . .
O13 Gd4 O10 81.85(17) . .
O13 Gd4 N11 82.53(18) . .
O13 Gd4 N7 81.02(19) . .
O12 Gd4 Gd3 100.30(13) . .
O12 Gd4 Gd3 100.70(12) . 2_666
O12 Gd4 O11 141.85(16) . .
O12 Gd4 O9 81.11(17) . .
O12 Gd4 O10 115.84(17) . .
O12 Gd4 N11 146.96(19) . .
O12 Gd4 N7 73.24(18) . .
O16 Gd4 Gd3 34.40(11) . .
O16 Gd4 Gd3 41.44(11) . 2_666
O16 Gd4 O11 72.06(16) . .
O16 Gd4 O9 72.22(16) . .
O16 Gd4 O12 79.31(17) . .
O16 Gd4 O10 70.01(16) . .
O16 Gd4 N11 133.73(18) . .
O16 Gd4 N7 132.69(17) . .
O10 Gd4 Gd3 35.73(11) . .
O10 Gd4 Gd3 91.66(11) . 2_666
O10 Gd4 N11 82.26(19) . .
O10 Gd4 N7 157.22(18) . .
N11 Gd4 Gd3 108.90(15) . .
N11 Gd4 Gd3 106.39(13) . 2_666
N11 Gd4 N7 80.7(2) . .
N7 Gd4 Gd3 107.61(14) . 2_666
N7 Gd4 Gd3 167.04(14) . .
Gd4 O11 Gd3 97.71(17) . 2_666
C103 O11 Gd3 141.4(4) . 2_666
C103 O11 Gd4 120.4(4) . .
Gd1 O1 Gd2 97.90(16) . .
C1 O1 Gd1 142.8(5) . .
C1 O1 Gd2 118.7(4) . .
Gd2 O2 Gd1 97.19(15) . .
C17 O2 Gd1 140.9(4) . .
C17 O2 Gd2 121.8(4) . .
Gd1 O8 Gd1 108.75(19) . 2
Gd2 O8 Gd1 112.8(2) 2 .
Gd2 O8 Gd1 98.12(18) 2 2
Gd4 O9 Gd3 96.34(16) . 2_666
C71 O9 Gd3 142.0(5) . 2_666
C71 O9 Gd4 121.6(4) . .
Gd1 O3 Gd2 108.30(17) . 2
C33 O3 Gd1 115.7(4) . .
C33 O3 Gd2 128.6(4) . 2
C64 O6 Gd1 135.0(5) . .
C134 O14 Gd3 135.2(4) . .
C125 O13 Gd4 136.8(5) . .
C66 O7 Gd1 136.2(5) . .
C123 O12 Gd4 134.5(5) . .
C136 O15 Gd3 136.0(4) . .
C92 N9 Gd3 113.4(4) . .
C93 N9 Gd3 127.2(5) . .
C93 N9 C92 118.2(6) . .
C55 O5 Gd2 133.7(4) . .
C53 O4 Gd2 135.7(5) . .
Gd3 O16 Gd3 107.80(17) . 2_666
Gd4 O16 Gd3 111.71(18) . .
Gd4 O16 Gd3 98.95(18) . 2_666
C38 N5 Gd1 112.9(4) . .
C39 N5 Gd1 127.3(4) . .
C39 N5 C38 118.2(6) . .
C22 N3 Gd2 114.4(4) . .
C23 N3 Gd2 127.6(6) . .
C23 N3 C22 116.7(7) . .
C6 N1 Gd2 114.6(4) . .
C7 N1 Gd2 125.4(6) . .
C7 N1 C6 118.0(7) . .
C96 N10 C90 121.8(7) . .
C112 N12 C106 119.3(7) . .
N1 C6 C5 122.7(7) . .
N1 C6 C1 116.9(6) . .
C5 C6 C1 120.4(8) . .
Gd3 O10 Gd4 108.13(17) . .
C87 O10 Gd3 117.4(4) . .
C87 O10 Gd4 126.4(4) . .
C108 N11 Gd4 113.3(5) . .
C109 N11 Gd4 127.4(5) . .
C109 N11 C108 117.5(6) . .
C103 C104 C105 120.8(7) . .
O2 C17 C22 117.6(6) . .
C18 C17 O2 122.8(6) . .
C18 C17 C22 119.6(6) . .
C77 N7 Gd4 126.6(5) . .
C77 N7 C76 117.8(6) . .
C76 N7 Gd4 115.1(5) . .
C108 C107 C106 120.5(7) . .
C108 C107 C111 116.7(7) . .
C106 C107 C111 122.8(7) . .
N11 C108 C107 122.6(6) . .
N11 C108 C103 117.1(6) . .
C107 C108 C103 120.3(6) . .
O11 C103 C104 124.4(7) . .
O11 C103 C108 117.5(6) . .
C104 C103 C108 118.1(6) . .
C42 N6 C36 119.4(7) . .
C107 C106 N12 118.3(7) . .
C105 C106 N12 123.4(7) . .
C105 C106 C107 118.1(7) . .
C6 C5 C9 116.0(8) . .
C4 C5 C6 119.7(8) . .
C4 C5 C9 124.3(8) . .
C136 C135 C134 124.7(7) . .
C38 C37 C41 116.8(6) . .
C36 C37 C38 119.2(6) . .
C36 C37 C41 124.0(6) . .
C95 C94 C93 119.2(7) . .
N9 C92 C91 122.4(6) . .
N9 C92 C87 116.7(6) . .
C91 C92 C87 120.9(7) . .
C4 C3 C2 120.9(8) . .
C10 N2 C4 121.8(9) . .
C80 N8 C74 118.5(8) . .
N5 C38 C37 122.0(6) . .
N5 C38 C33 116.1(6) . .
C33 C38 C37 121.8(6) . .
C84 C83 C82 120.5(11) . .
O1 C1 C6 117.7(7) . .
O1 C1 C2 123.4(7) . .
C2 C1 C6 118.9(7) . .
C131 C133 C134 107.0(7) . .
C131 C133 C132 107.9(7) . .
C132 C133 C134 113.8(6) . .
C130 C133 C131 109.7(7) . .
C130 C133 C134 109.6(6) . .
C130 C133 C132 108.8(7) . .
O14 C134 C135 124.0(6) . .
O14 C134 C133 115.5(6) . .
C135 C134 C133 120.3(6) . .
C40 C41 C37 119.9(7) . .
C45 C44 C43 117.9(9) . .
C61 C63 C64 114.3(7) . .
C61 C63 C60 108.7(7) . .
C62 C63 C61 108.8(7) . .
C62 C63 C64 106.7(6) . .
C62 C63 C60 109.3(7) . .
C60 C63 C64 109.0(6) . .
C17 C18 C19 121.6(7) . .
C94 C95 C91 120.4(7) . .
C33 C34 C35 120.7(7) . .
O15 C136 C135 122.1(7) . .
O15 C136 C137 115.9(6) . .
C135 C136 C137 122.1(7) . .
C118 C113 C112 121.6(9) . .
C114 C113 C112 120.5(9) . .
C114 C113 C118 117.9(9) . .
C127 C126 C128 108.4(7) . .
C127 C126 C129 109.9(7) . .
C125 C126 C127 110.3(6) . .
C125 C126 C128 113.5(7) . .
C125 C126 C129 106.6(7) . .
C129 C126 C128 108.0(8) . .
C92 C91 C95 116.1(7) . .
C90 C91 C92 119.5(7) . .
C90 C91 C95 124.3(7) . .
C91 C90 N10 114.3(7) . .
C89 C90 N10 127.4(7) . .
C89 C90 C91 118.2(7) . .
N3 C22 C17 118.2(6) . .
N3 C22 C21 123.2(7) . .
C17 C22 C21 118.6(7) . .
C20 C21 C22 119.8(7) . .
C25 C21 C22 116.4(8) . .
C25 C21 C20 123.8(7) . .
O13 C125 C126 116.1(7) . .
O13 C125 C124 122.5(7) . .
C124 C125 C126 121.2(6) . .
O6 C64 C63 115.4(7) . .
O6 C64 C65 124.8(7) . .
C65 C64 C63 119.8(7) . .
O4 C53 C52 115.8(7) . .
O4 C53 C54 124.4(7) . .
C54 C53 C52 119.8(7) . .
N6 C36 C37 115.8(7) . .
C35 C36 N6 125.6(7) . .
C35 C36 C37 118.5(7) . .
N12 C112 C113 122.5(9) . .
N5 C39 C40 123.4(7) . .
C47 C48 C43 120.0(10) . .
C90 C89 C88 122.8(7) . .
C71 C72 C73 119.1(8) . .
O3 C33 C38 120.0(6) . .
O3 C33 C34 122.9(6) . .
C34 C33 C38 117.0(6) . .
C111 C110 C109 119.4(8) . .
N1 C7 C8 123.1(9) . .
C9 C8 C7 118.7(9) . .
C41 C40 C39 119.6(7) . .
C79 C78 C77 119.4(8) . .
C106 C105 C104 122.2(7) . .
C20 C19 C18 121.1(8) . .
O10 C87 C92 118.9(6) . .
O10 C87 C88 123.7(7) . .
C88 C87 C92 117.4(6) . .
C5 C4 C3 119.6(7) . .
C5 C4 N2 115.5(8) . .
C3 C4 N2 124.8(8) . .
O7 C66 C65 123.0(7) . .
O7 C66 C70 116.9(7) . .
C65 C66 C70 120.0(8) . .
C110 C111 C107 119.5(7) . .
C25 C24 C23 118.7(8) . .
C78 C79 C75 118.7(8) . .
N6 C42 C43 121.3(7) . .
C1 C2 C3 120.2(8) . .
C45 C46 C47 119.7(9) . .
C123 C124 C125 126.4(7) . .
C76 C75 C79 117.8(7) . .
C76 C75 C74 119.3(7) . .
C74 C75 C79 122.7(8) . .
N7 C77 C78 123.9(7) . .
C44 C43 C48 120.0(8) . .
C44 C43 C42 121.6(7) . .
C48 C43 C42 118.4(8) . .
N4 C26 C27 129.1(9) . .
C46 C47 C48 119.8(10) . .
C19 C20 C21 119.3(7) . .
C19 C20 N4 123.5(8) . .
N4 C20 C21 117.0(8) . .
C87 C88 C89 120.8(7) . .
C83 C82 C81 119.3(11) . .
C117 C118 C113 120.8(11) . .
C50 C52 C53 106.8(7) . .
C50 C52 C51 110.7(10) . .
C50 C52 C49 108.8(8) . .
C51 C52 C53 112.5(7) . .
C51 C52 C49 109.5(8) . .
C49 C52 C53 108.5(7) . .
C82 C81 C80 119.1(9) . .
C86 C81 C82 119.7(8) . .
C86 C81 C80 121.2(8) . .
C24 C25 C21 120.7(8) . .
N11 C109 C110 124.1(8) . .
C98 C97 C102 120.0 . .
C98 C97 C96 120.2(5) . .
C102 C97 C96 119.8(5) . .
C99 C98 C97 120.0 . .
C98 C99 C100 120.0 . .
C101 C100 C99 120.0 . .
C100 C101 C102 120.0 . .
C101 C102 C97 120.0 . .
C53 C54 C55 125.1(8) . .
O12 C123 C124 123.1(7) . .
O12 C123 C122 115.8(7) . .
C124 C123 C122 121.1(7) . .
C36 C35 C34 122.4(7) . .
N7 C76 C75 122.3(7) . .
N7 C76 C71 118.3(7) . .
C75 C76 C71 119.3(7) . .
O9 C71 C76 117.5(6) . .
C72 C71 O9 121.9(8) . .
C72 C71 C76 120.6(7) . .
C136 C137 C139 105.2(8) . .
C136 C137 C138 112.3(7) . .
C138 C137 C139 107.3(9) . .
C140 C137 C136 112.4(8) . .
C140 C137 C139 108.2(10) . .
C140 C137 C138 111.2(9) . .
C121 C122 C123 111.1(7) . .
C121 C122 C120 108.4(8) . .
C121 C122 C119 108.3(8) . .
C120 C122 C123 113.8(7) . .
C120 C122 C119 108.8(9) . .
C119 C122 C123 106.3(7) . .
N9 C93 C94 123.7(7) . .
C75 C74 N8 117.2(8) . .
C73 C74 N8 124.0(7) . .
C73 C74 C75 118.6(7) . .
N10 C96 C97 121.8(8) . .
C58 C56 C57 110.2(7) . .
C55 C56 C58 108.4(7) . .
C55 C56 C57 114.3(7) . .
C59 C56 C58 108.2(7) . .
C59 C56 C57 108.3(8) . .
C59 C56 C55 107.4(6) . .
C28 C27 C26 123.0(6) . .
C28 C27 C32 120.0 . .
C32 C27 C26 116.9(6) . .
C29 C28 C27 120.0 . .
C28 C29 C30 120.0 . .
C31 C30 C29 120.0 . .
C32 C31 C30 120.0 . .
C31 C32 C27 120.0 . .
C8 C9 C5 121.3(8) . .
C26 N4 C20 123.8(9) . .
N3 C23 C24 124.4(9) . .
O5 C55 C54 122.9(7) . .
O5 C55 C56 117.4(7) . .
C54 C55 C56 119.6(7) . .
C85 C86 C81 120.7(9) . .
C64 C65 C66 124.5(8) . .
N8 C80 C81 122.3(9) . .
C66 C70 C69 103.9(11) . .
C67 C70 C66 114.5(9) . .
C67 C70 C69 103.2(11) . .
C68 C70 C66 115.8(10) . .
C68 C70 C67 114.6(11) . .
C68 C70 C69 102.4(10) . .
C74 C73 C72 122.9(8) . .
C113 C114 C115 122.7(11) . .
N2 C10 C11 118.2(10) . .
C85 C84 C83 118.8(10) . .
C86 C85 C84 121.0(11) . .
C46 C45 C44 122.6(10) . .
C0AA C11 C10 121.4(10) . .
C12 C11 C10 118.4(10) . .
C12 C11 C0AA 120.1(10) . .
C116 C115 C114 118.3(11) . .
C11 C0AA C15 119.2(11) . .
C14 C15 C0AA 120.3(11) . .
C11 C12 C13 121.4(11) . .
C118 C117 C116 120.3(12) . .
C115 C116 C117 119.9(10) . .
C12 C13 C14 119.3(11) . .
C15 C14 C13 119.5(11) . .
N14 C144 C143 176(2) . .
N13 C142 C141 167(3) . .

loop_
_geom_bond_atom_site_label_1
_geom_bond_atom_site_label_2
_geom_bond_distance
_geom_bond_site_symmetry_2
Gd1 Gd1 3.8861(7) 2
Gd1 Gd2 3.8849(5) 2
Gd1 Gd2 3.5728(5) .
Gd1 O1 2.362(4) .
Gd1 O2 2.401(4) .
Gd1 O8 2.358(5) .
Gd1 O8 2.422(5) 2
Gd1 O3 2.369(4) .
Gd1 O6 2.297(5) .
Gd1 O7 2.306(5) .
Gd1 N5 2.523(6) .
Gd3 Gd3 3.8344(7) 2_666
Gd3 Gd4 3.5845(5) 2_666
Gd3 Gd4 3.8549(5) .
Gd3 O11 2.393(5) 2_666
Gd3 O9 2.430(5) 2_666
Gd3 O14 2.307(5) .
Gd3 O15 2.286(5) .
Gd3 N9 2.524(6) .
Gd3 O16 2.344(5) .
Gd3 O16 2.401(4) 2_666
Gd3 O10 2.369(5) .
Gd2 O1 2.376(5) .
Gd2 O2 2.362(5) .
Gd2 O8 2.306(4) 2
Gd2 O3 2.423(4) 2
Gd2 O5 2.323(5) .
Gd2 O4 2.300(5) .
Gd2 N3 2.567(6) .
Gd2 N1 2.494(6) .
Gd4 O11 2.367(5) .
Gd4 O9 2.380(5) .
Gd4 O13 2.295(5) .
Gd4 O12 2.320(5) .
Gd4 O16 2.314(5) .
Gd4 O10 2.392(5) .
Gd4 N11 2.541(6) .
Gd4 N7 2.550(6) .
O11 C103 1.332(8) .
O1 C1 1.344(8) .
O2 C17 1.367(7) .
O9 C71 1.367(9) .
O3 C33 1.331(8) .
O6 C64 1.274(9) .
O14 C134 1.271(8) .
O13 C125 1.279(8) .
O7 C66 1.272(9) .
O12 C123 1.274(8) .
O15 C136 1.300(9) .
N9 C92 1.367(9) .
N9 C93 1.317(9) .
O5 C55 1.281(9) .
O4 C53 1.285(9) .
N5 C38 1.363(8) .
N5 C39 1.344(9) .
N3 C22 1.364(9) .
N3 C23 1.334(10) .
N1 C6 1.360(10) .
N1 C7 1.323(10) .
N10 C90 1.418(9) .
N10 C96 1.239(10) .
N12 C106 1.420(9) .
N12 C112 1.264(10) .
C127 C126 1.510(11) .
C6 C5 1.410(10) .
C6 C1 1.435(11) .
O10 C87 1.339(8) .
N11 C108 1.375(9) .
N11 C109 1.313(9) .
C104 C103 1.378(10) .
C104 C105 1.412(10) .
C17 C18 1.349(10) .
C17 C22 1.425(10) .
N7 C77 1.328(9) .
N7 C76 1.373(9) .
C107 C108 1.404(10) .
C107 C106 1.416(10) .
C107 C111 1.426(11) .
C108 C103 1.438(10) .
N6 C36 1.418(9) .
N6 C42 1.281(10) .
C106 C105 1.373(10) .
C131 C133 1.530(12) .
C5 C4 1.391(12) .
C5 C9 1.415(12) .
C135 C134 1.393(10) .
C135 C136 1.374(10) .
C37 C38 1.421(9) .
C37 C41 1.424(10) .
C37 C36 1.418(10) .
C94 C95 1.353(11) .
C94 C93 1.389(10) .
C92 C91 1.420(10) .
C92 C87 1.420(10) .
C3 C4 1.402(12) .
C3 C2 1.409(10) .
N2 C4 1.411(10) .
N2 C10 1.230(11) .
N8 C74 1.429(10) .
N8 C80 1.298(11) .
C38 C33 1.415(9) .
C83 C82 1.385(14) .
C83 C84 1.379(15) .
C58 C56 1.533(12) .
C1 C2 1.379(10) .
C133 C134 1.547(10) .
C133 C132 1.544(10) .
C133 C130 1.509(10) .
C41 C40 1.363(10) .
C44 C43 1.389(12) .
C44 C45 1.387(12) .
C50 C52 1.530(14) .
C61 C63 1.520(11) .
C63 C64 1.549(10) .
C63 C62 1.519(11) .
C63 C60 1.542(11) .
C18 C19 1.408(10) .
C95 C91 1.421(10) .
C34 C33 1.401(10) .
C34 C35 1.410(10) .
C136 C137 1.513(10) .
C113 C112 1.473(11) .
C113 C118 1.377(14) .
C113 C114 1.363(13) .
C126 C125 1.504(10) .
C126 C128 1.549(11) .
C126 C129 1.548(12) .
C91 C90 1.417(10) .
C90 C89 1.364(11) .
C22 C21 1.428(10) .
C121 C122 1.493(12) .
C21 C20 1.419(11) .
C21 C25 1.409(11) .
C125 C124 1.395(10) .
C64 C65 1.370(11) .
C53 C52 1.557(11) .
C53 C54 1.381(11) .
C36 C35 1.366(11) .
C39 C40 1.376(10) .
C48 C43 1.398(12) .
C48 C47 1.386(13) .
C89 C88 1.397(10) .
C72 C71 1.351(11) .
C72 C73 1.408(12) .
C110 C111 1.356(11) .
C110 C109 1.385(11) .
C7 C8 1.406(12) .
C8 C9 1.331(13) .
C78 C79 1.378(11) .
C78 C77 1.388(11) .
C19 C20 1.354(11) .
C87 C88 1.390(10) .
C66 C65 1.390(11) .
C66 C70 1.531(13) .
C24 C25 1.355(12) .
C24 C23 1.397(12) .
C79 C75 1.422(11) .
C42 C43 1.477(10) .
C46 C47 1.376(14) .
C46 C45 1.356(14) .
C124 C123 1.390(11) .
C75 C76 1.407(11) .
C75 C74 1.422(11) .
C26 C27 1.460(9) .
C26 N4 1.223(11) .
C20 N4 1.409(11) .
C82 C81 1.385(13) .
C118 C117 1.374(13) .
C51 C52 1.532(12) .
C52 C49 1.535(13) .
C81 C86 1.362(13) .
C81 C80 1.444(11) .
C97 C98 1.3900 .
C97 C102 1.3900 .
C97 C96 1.476(9) .
C98 C99 1.3900 .
C99 C100 1.3900 .
C100 C101 1.3900 .
C101 C102 1.3900 .
C54 C55 1.416(10) .
C139 C137 1.539(16) .
C123 C122 1.544(10) .
C76 C71 1.410(11) .
C137 C138 1.516(12) .
C137 C140 1.492(14) .
C122 C120 1.528(12) .
C122 C119 1.543(14) .
C57 C56 1.537(12) .
C74 C73 1.344(12) .
C56 C55 1.532(11) .
C56 C59 1.530(12) .
C27 C28 1.3900 .
C27 C32 1.3900 .
C28 C29 1.3900 .
C29 C30 1.3900 .
C30 C31 1.3900 .
C31 C32 1.3900 .
C86 C85 1.361(13) .
C70 C67 1.453(12) .
C70 C69 1.592(15) .
C70 C68 1.436(14) .
C114 C115 1.387(14) .
C10 C11 1.523(11) .
C84 C85 1.375(14) .
C11 C0AA 1.374(14) .
C11 C12 1.357(14) .
C115 C116 1.374(16) .
C0AA C15 1.409(14) .
C15 C14 1.369(15) .
C12 C13 1.380(15) .
C117 C116 1.381(16) .
C13 C14 1.394(17) .
N14 C144 1.16(2) .
C144 C143 1.48(2) .
N13 C142 1.21(2) .
C142 C141 1.34(3) .

loop_
_geom_torsion_atom_site_label_1
_geom_torsion_atom_site_label_2
_geom_torsion_atom_site_label_3
_geom_torsion_atom_site_label_4
_geom_torsion
_geom_torsion_site_symmetry_1
Gd1 O1 C1 C6 172.2(5) .
Gd1 O1 C1 C2 -6.5(12) .
Gd1 O2 C17 C18 16.9(11) .
Gd1 O2 C17 C22 -164.2(5) .
Gd1 O3 C33 C38 -29.1(8) .
Gd1 O3 C33 C34 153.6(6) .
Gd1 O6 C64 C63 -165.2(4) .
Gd1 O6 C64 C65 16.4(11) .
Gd1 O7 C66 C65 -13.8(13) .
Gd1 O7 C66 C70 167.7(7) .
Gd1 N5 C38 C37 -164.1(5) .
Gd1 N5 C38 C33 14.9(8) .
Gd1 N5 C39 C40 163.7(6) .
Gd3 O11 C103 C104 9.9(12) 2_666
Gd3 O11 C103 C108 -169.5(5) 2_666
Gd3 O9 C71 C72 -15.8(13) 2_666
Gd3 O9 C71 C76 166.1(6) 2_666
Gd3 O14 C134 C135 10.0(12) .
Gd3 O14 C134 C133 -175.2(5) .
Gd3 O15 C136 C135 -18.8(12) .
Gd3 O15 C136 C137 162.0(6) .
Gd3 N9 C92 C91 -166.6(6) .
Gd3 N9 C92 C87 13.7(8) .
Gd3 N9 C93 C94 166.4(6) .
Gd3 O10 C87 C92 -26.4(8) .
Gd3 O10 C87 C88 155.0(6) .
Gd2 O1 C1 C6 -19.6(8) .
Gd2 O1 C1 C2 161.7(6) .
Gd2 O2 C17 C18 -168.6(6) .
Gd2 O2 C17 C22 10.4(8) .
Gd2 O3 C33 C38 117.2(6) 2
Gd2 O3 C33 C34 -60.2(9) 2
Gd2 O5 C55 C54 -25.6(11) .
Gd2 O5 C55 C56 156.6(5) .
Gd2 O4 C53 C52 -178.5(5) .
Gd2 O4 C53 C54 4.0(12) .
Gd2 N3 C22 C17 -9.9(8) .
Gd2 N3 C22 C21 169.0(6) .
Gd2 N3 C23 C24 -167.6(7) .
Gd2 N1 C6 C5 -162.1(6) .
Gd2 N1 C6 C1 17.0(8) .
Gd2 N1 C7 C8 162.5(6) .
Gd4 O11 C103 C104 -160.4(6) .
Gd4 O11 C103 C108 20.1(9) .
Gd4 O9 C71 C72 167.3(7) .
Gd4 O9 C71 C76 -10.8(10) .
Gd4 O13 C125 C126 -171.4(5) .
Gd4 O13 C125 C124 4.3(12) .
Gd4 O12 C123 C124 19.9(12) .
Gd4 O12 C123 C122 -158.0(5) .
Gd4 O10 C87 C92 118.5(6) .
Gd4 O10 C87 C88 -60.1(9) .
Gd4 N11 C108 C107 164.4(6) .
Gd4 N11 C108 C103 -16.4(8) .
Gd4 N11 C109 C110 -166.0(7) .
Gd4 N7 C77 C78 171.2(6) .
Gd4 N7 C76 C75 -172.1(6) .
Gd4 N7 C76 C71 7.6(9) .
O1 C1 C2 C3 -177.0(7) .
O2 C17 C18 C19 178.2(7) .
O2 C17 C22 N3 0.7(10) .
O2 C17 C22 C21 -178.2(6) .
O6 C64 C65 C66 1.7(13) .
O13 C125 C124 C123 -10.1(13) .
O7 C66 C65 C64 -3.0(14) .
O7 C66 C70 C67 -20.8(15) .
O7 C66 C70 C69 90.9(11) .
O7 C66 C70 C68 -157.6(10) .
O12 C123 C122 C121 -52.2(10) .
O12 C123 C122 C120 -174.9(9) .
O12 C123 C122 C119 65.5(10) .
O15 C136 C137 C139 83.3(10) .
O15 C136 C137 C138 -33.1(12) .
O15 C136 C137 C140 -159.2(10) .
N9 C92 C91 C95 -1.5(11) .
N9 C92 C91 C90 176.1(7) .
N9 C92 C87 O10 7.2(10) .
N9 C92 C87 C88 -174.1(7) .
O4 C53 C52 C50 -71.9(10) .
O4 C53 C52 C51 166.5(9) .
O4 C53 C52 C49 45.2(10) .
O4 C53 C54 C55 6.0(14) .
N5 C38 C33 O3 8.3(10) .
N5 C38 C33 C34 -174.2(6) .
N5 C39 C40 C41 -0.8(13) .
N3 C22 C21 C20 -178.6(8) .
N3 C22 C21 C25 -0.3(12) .
N1 C6 C5 C4 176.1(7) .
N1 C6 C5 C9 -2.5(11) .
N1 C6 C1 O1 0.7(10) .
N1 C6 C1 C2 179.4(7) .
N1 C7 C8 C9 -1.8(14) .
N10 C90 C89 C88 -174.2(8) .
N12 C106 C105 C104 177.1(7) .
C127 C126 C125 O13 -40.5(10) .
C127 C126 C125 C124 143.7(8) .
C6 N1 C7 C8 -0.6(12) .
C6 C5 C4 C3 4.5(12) .
C6 C5 C4 N2 -178.2(7) .
C6 C5 C9 C8 0.0(13) .
C6 C1 C2 C3 4.3(11) .
O10 C87 C88 C89 174.9(7) .
N11 C108 C103 O11 -0.8(10) .
N11 C108 C103 C104 179.6(7) .
C17 C18 C19 C20 -0.4(14) .
C17 C22 C21 C20 0.3(11) .
C17 C22 C21 C25 178.6(8) .
N7 C76 C71 O9 1.3(11) .
N7 C76 C71 C72 -176.8(8) .
C107 C108 C103 O11 178.5(7) .
C107 C108 C103 C104 -1.1(11) .
C107 C106 C105 C104 1.6(12) .
C108 N11 C109 C110 -2.3(13) .
C108 C107 C106 N12 -179.7(7) .
C108 C107 C106 C105 -4.1(12) .
C108 C107 C111 C110 -0.1(12) .
C103 C104 C105 C106 1.1(12) .
N6 C36 C35 C34 -179.2(8) .
N6 C42 C43 C44 -9.0(14) .
N6 C42 C43 C48 173.1(9) .
C106 N12 C112 C113 -177.2(7) .
C106 C107 C108 N11 -176.9(7) .
C106 C107 C108 C103 3.8(11) .
C106 C107 C111 C110 179.5(8) .
C131 C133 C134 O14 -67.3(8) .
C131 C133 C134 C135 107.7(8) .
C5 C6 C1 O1 179.8(7) .
C5 C6 C1 C2 -1.4(11) .
C135 C136 C137 C139 -95.8(10) .
C135 C136 C137 C138 147.8(9) .
C135 C136 C137 C140 21.6(14) .
C37 C38 C33 O3 -172.7(6) .
C37 C38 C33 C34 4.8(10) .
C37 C41 C40 C39 0.7(12) .
C37 C36 C35 C34 5.1(13) .
C94 C95 C91 C92 -0.3(12) .
C94 C95 C91 C90 -177.9(8) .
C92 N9 C93 C94 -0.2(12) .
C92 C91 C90 N10 177.0(7) .
C92 C91 C90 C89 -0.4(12) .
C92 C87 C88 C89 -3.7(11) .
N2 C10 C11 C0AA 3.5(16) .
N2 C10 C11 C12 179.7(11) .
N8 C74 C73 C72 -175.4(9) .
C38 N5 C39 C40 -0.9(11) .
C38 C37 C41 C40 0.9(11) .
C38 C37 C36 N6 178.9(7) .
C38 C37 C36 C35 -5.1(12) .
C83 C82 C81 C86 -4.0(15) .
C83 C82 C81 C80 177.1(10) .
C83 C84 C85 C86 1.3(17) .
C58 C56 C55 O5 57.7(9) .
C58 C56 C55 C54 -120.2(8) .
C1 C6 C5 C4 -3.0(11) .
C1 C6 C5 C9 178.4(7) .
C134 C135 C136 O15 -6.6(13) .
C134 C135 C136 C137 172.5(8) .
C41 C37 C38 N5 -2.6(10) .
C41 C37 C38 C33 178.4(7) .
C41 C37 C36 N6 0.7(12) .
C41 C37 C36 C35 176.7(8) .
C61 C63 C64 O6 173.8(7) .
C61 C63 C64 C65 -7.6(10) .
C63 C64 C65 C66 -176.7(7) .
C18 C17 C22 N3 179.7(7) .
C18 C17 C22 C21 0.8(11) .
C18 C19 C20 C21 1.5(14) .
C18 C19 C20 N4 -173.6(10) .
C95 C94 C93 N9 -1.7(14) .
C95 C91 C90 N10 -5.5(12) .
C95 C91 C90 C89 177.0(8) .
C136 C135 C134 O14 10.6(13) .
C136 C135 C134 C133 -163.9(8) .
C113 C118 C117 C116 0.1(17) .
C113 C114 C115 C116 -0.7(16) .
C126 C125 C124 C123 165.4(8) .
C91 C92 C87 O10 -172.6(7) .
C91 C92 C87 C88 6.2(11) .
C91 C90 C89 C88 3.0(12) .
C90 N10 C96 C97 -179.1(8) .
C90 C89 C88 C87 -0.9(13) .
C22 N3 C23 C24 -2.0(13) .
C22 C17 C18 C19 -0.8(12) .
C22 C21 C20 C19 -1.4(13) .
C22 C21 C20 N4 174.0(9) .
C22 C21 C25 C24 -0.5(14) .
C21 C20 N4 C26 161.5(10) .
C125 C124 C123 O12 -1.7(14) .
C125 C124 C123 C122 176.2(8) .
C53 C54 C55 O5 4.6(13) .
C53 C54 C55 C56 -177.6(8) .
C36 N6 C42 C43 -179.2(8) .
C36 C37 C38 N5 179.1(7) .
C36 C37 C38 C33 0.1(11) .
C36 C37 C41 C40 179.1(8) .
C112 N12 C106 C107 -144.5(8) .
C112 N12 C106 C105 40.1(11) .
C112 C113 C118 C117 -178.4(9) .
C112 C113 C114 C115 178.8(9) .
C39 N5 C38 C37 2.6(10) .
C39 N5 C38 C33 -178.4(6) .
C33 C34 C35 C36 -0.1(13) .
C7 N1 C6 C5 2.8(11) .
C7 N1 C6 C1 -178.1(7) .
C7 C8 C9 C5 2.0(14) .
C78 C79 C75 C76 0.7(12) .
C78 C79 C75 C74 -175.3(8) .
C105 C104 C103 O11 179.1(7) .
C105 C104 C103 C108 -1.4(11) .
C19 C20 N4 C26 -23.4(18) .
C62 C63 C64 O6 53.6(9) .
C62 C63 C64 C65 -127.9(8) .
C87 C92 C91 C95 178.2(7) .
C87 C92 C91 C90 -4.2(11) .
C4 C5 C9 C8 -178.5(9) .
C4 C3 C2 C1 -2.9(12) .
C4 N2 C10 C11 179.7(9) .
C128 C126 C125 O13 -162.5(7) .
C128 C126 C125 C124 21.8(11) .
C111 C107 C108 N11 2.7(11) .
C111 C107 C108 C103 -176.6(7) .
C111 C107 C106 N12 0.7(12) .
C111 C107 C106 C105 176.4(8) .
C111 C110 C109 N11 4.8(14) .
C79 C78 C77 N7 0.3(13) .
C79 C75 C76 N7 -0.4(12) .
C79 C75 C76 C71 179.8(8) .
C79 C75 C74 N8 -6.1(13) .
C79 C75 C74 C73 179.0(9) .
C129 C126 C125 O13 78.8(9) .
C129 C126 C125 C124 -97.0(9) .
C42 N6 C36 C37 -150.3(8) .
C42 N6 C36 C35 34.0(13) .
C2 C3 C4 C5 -1.6(12) .
C2 C3 C4 N2 -178.6(8) .
C124 C123 C122 C121 129.8(9) .
C124 C123 C122 C120 7.1(13) .
C124 C123 C122 C119 -112.6(10) .
C132 C133 C134 O14 173.7(7) .
C132 C133 C134 C135 -11.4(11) .
C75 C76 C71 O9 -178.9(7) .
C75 C76 C71 C72 2.9(13) .
C75 C74 C73 C72 -0.9(16) .
C77 N7 C76 C75 0.0(11) .
C77 N7 C76 C71 179.8(7) .
C77 C78 C79 C75 -0.7(13) .
C43 C44 C45 C46 -1.0(17) .
C43 C48 C47 C46 -0.7(17) .
C26 C27 C28 C29 176.0(8) .
C26 C27 C32 C31 -176.3(7) .
C47 C48 C43 C44 -1.1(16) .
C47 C48 C43 C42 176.8(10) .
C47 C46 C45 C44 -0.8(18) .
C20 C21 C25 C24 177.7(10) .
C82 C83 C84 C85 -2.7(18) .
C82 C81 C86 C85 2.8(15) .
C82 C81 C80 N8 170.1(9) .
C118 C113 C112 N12 -2.2(13) .
C118 C113 C114 C115 0.4(15) .
C118 C117 C116 C115 -0.4(18) .
C52 C53 C54 C55 -171.4(8) .
C60 C63 C64 O6 -64.3(8) .
C60 C63 C64 C65 114.2(8) .
C81 C86 C85 C84 -1.4(16) .
C25 C21 C20 C19 -179.6(9) .
C25 C21 C20 N4 -4.2(14) .
C25 C24 C23 N3 1.2(16) .
C109 N11 C108 C107 -1.6(11) .
C109 N11 C108 C103 177.7(7) .
C109 C110 C111 C107 -3.4(14) .
C97 C98 C99 C100 0.0 .
C98 C97 C102 C101 0.0 .
C98 C97 C96 N10 -4.5(13) .
C98 C99 C100 C101 0.0 .
C99 C100 C101 C102 0.0 .
C100 C101 C102 C97 0.0 .
C102 C97 C98 C99 0.0 .
C102 C97 C96 N10 173.4(8) .
C54 C53 C52 C50 105.7(9) .
C54 C53 C52 C51 -15.9(13) .
C54 C53 C52 C49 -137.2(8) .
C35 C34 C33 O3 172.6(7) .
C35 C34 C33 C38 -4.8(11) .
C76 N7 C77 C78 0.0(11) .
C76 C75 C74 N8 178.0(8) .
C76 C75 C74 C73 3.0(14) .
C71 C72 C73 C74 -0.3(17) .
C57 C56 C55 O5 -179.0(8) .
C57 C56 C55 C54 3.1(11) .
C93 N9 C92 C91 1.8(11) .
C93 N9 C92 C87 -177.9(7) .
C93 C94 C95 C91 1.9(14) .
C74 N8 C80 C81 177.1(8) .
C74 C75 C76 N7 175.7(8) .
C74 C75 C76 C71 -4.0(12) .
C96 N10 C90 C91 145.1(9) .
C96 N10 C90 C89 -37.6(14) .
C96 C97 C98 C99 177.9(8) .
C96 C97 C102 C101 -177.9(8) .
C27 C26 N4 C20 174.6(9) .
C27 C28 C29 C30 0.0 .
C28 C27 C32 C31 0.0 .
C28 C29 C30 C31 0.0 .
C29 C30 C31 C32 0.0 .
C30 C31 C32 C27 0.0 .
C32 C27 C28 C29 0.0 .
C9 C5 C4 C3 -177.0(8) .
C9 C5 C4 N2 0.3(12) .
N4 C26 C27 C28 163.9(10) .
N4 C26 C27 C32 -19.9(13) .
C23 N3 C22 C17 -177.4(7) .
C23 N3 C22 C21 1.5(11) .
C23 C24 C25 C21 0.1(16) .
C86 C81 C80 N8 -8.8(14) .
C59 C56 C55 O5 -59.0(9) .
C59 C56 C55 C54 123.2(8) .
C65 C66 C70 C67 160.7(10) .
C65 C66 C70 C69 -87.5(12) .
C65 C66 C70 C68 23.9(16) .
C130 C133 C134 O14 51.6(9) .
C130 C133 C134 C135 -133.4(8) .
C80 N8 C74 C75 145.3(9) .
C80 N8 C74 C73 -40.1(14) .
C80 C81 C86 C85 -178.3(9) .
C70 C66 C65 C64 175.4(9) .
C73 C72 C71 O9 -178.9(9) .
C73 C72 C71 C76 -0.8(14) .
C114 C113 C112 N12 179.4(8) .
C114 C113 C118 C117 -0.1(15) .
C114 C115 C116 C117 0.6(17) .
C10 N2 C4 C5 157.7(9) .
C10 N2 C4 C3 -25.2(14) .
C10 C11 C0AA C15 -178.7(11) .
C10 C11 C12 C13 180.0(13) .
C84 C83 C82 C81 4.0(18) .
C45 C44 C43 C48 1.9(15) .
C45 C44 C43 C42 -175.9(9) .
C45 C46 C47 C48 1.7(18) .
C11 C0AA C15 C14 -3(2) .
C11 C12 C13 C14 0(2) .
C0AA C11 C12 C13 -4(2) .
C0AA C15 C14 C13 -1(2) .
C12 C11 C0AA C15 5.2(19) .
C12 C13 C14 C15 2(2) .
